data_2108803
loop_
_publ_author_name
'Pl\'a\<sil, Jakub'
'Pet\<r\'i\<cek, V\'aclav'
'\<Sk\'acha, Pavel'

_publ_section_title
;
 Crystal structure of the uranyl arsenate mineral h\"ugelite,
 Pb~2~(UO~2~)~3~O~2~(AsO~4~)~2~(H~2~O)~5~, revisited: a correct unit cell,
 twinning and hydrogen bonding
;
_journal_coeditor_code RA5095SUP1
_journal_issue 3
_journal_name_full 'Acta Crystallographica Section B'
_journal_page_first
;
;
_journal_paper_doi 10.1107/S2052520621004091
_journal_volume 77
_journal_year 2021
_chemical_formula_sum 'As0.201 H10 O21 P0.799 Pb2 U3'
_chemical_formula_weight 1587.7
_space_group_IT_number 11
_space_group_name_Hall '-P 2yb'
_space_group_name_H-M_alt 'P 1 21/m 1'
_symmetry_cell_setting monoclinic
_symmetry_Int_Tables_number 11
_symmetry_space_group_name_Hall '-P 2yb'
_symmetry_space_group_name_H-M 'P 1 21/m 1'
_atom_sites_solution_hydrogens difmap
_atom_sites_solution_primary direct
_atom_sites_solution_secondary difmap
_audit_creation_method 'Jana2020 Version : 02/02/2021'
_audit_update_record
;
2021-02-05 # Formatted by publCIF
;
_cell_angle_alpha 90
_cell_angle_beta 108.886(5)
_cell_angle_gamma 90
_cell_formula_units_Z 2
_cell_length_a 7.0258(3)
_cell_length_b 17.1769(5)
_cell_length_c 8.1463(7)
_cell_measurement_reflns_used 7003
_cell_measurement_temperature 297.1(4)
_cell_measurement_theta_max 29.28
_cell_measurement_theta_min 2.65
_cell_volume 930.18(10)
_computing_cell_refinement 'CrysAlisPro 1.171.39.46 (Rigaku OD, 2018)'
_computing_data_collection 'CrysAlisPro 1.171.39.46 (Rigaku OD, 2018)'
_computing_data_reduction 'CrysAlisPro 1.171.39.46 (Rigaku OD, 2018)'
_diffrn_ambient_temperature 297.1
_diffrn_detector 'CCD plate'
_diffrn_detector_area_resol_mean 10.4054
_diffrn_measured_fraction_theta_full 0.98
_diffrn_measured_fraction_theta_max 0.92
_diffrn_measurement_device 'four-circle diffractometer'
_diffrn_measurement_device_type 'SuperNova, Dual, Cu at home/near, AtlasS2'
_diffrn_measurement_method '\w scans'
_diffrn_radiation_monochromator mirror
_diffrn_radiation_probe x-ray
_diffrn_radiation_source 'X-ray tube'
_diffrn_radiation_type 'Mo K\a'
_diffrn_radiation_wavelength 0.71073
_diffrn_reflns_av_R_equivalents 0.0691
_diffrn_reflns_av_unetI/netI 0.0716
_diffrn_reflns_limit_h_max 9
_diffrn_reflns_limit_h_min -9
_diffrn_reflns_limit_k_max 23
_diffrn_reflns_limit_k_min -23
_diffrn_reflns_limit_l_max 10
_diffrn_reflns_limit_l_min -11
_diffrn_reflns_number 19219
_diffrn_reflns_theta_full 28.52
_diffrn_reflns_theta_max 29.78
_diffrn_reflns_theta_min 2.38
_diffrn_source 'micro-focus sealed X-ray tube'
_exptl_absorpt_coefficient_mu 46.295
_exptl_absorpt_correction_T_max 1
_exptl_absorpt_correction_T_min 0.501
_exptl_absorpt_correction_type multi-scan
_exptl_absorpt_process_details
;
CrysAlisPro 1.171.39.46 (Rigaku Oxford Diffraction, 2018)
Empirical absorption correction using spherical harmonics,
 implemented in SCALE3 ABSPACK scaling algorithm.
;
_exptl_crystal_colour yellow
_exptl_crystal_density_diffrn 5.6687
_exptl_crystal_description prismatic
_exptl_crystal_F_000 1338
_exptl_crystal_size_max 0.067
_exptl_crystal_size_mid 0.018
_exptl_crystal_size_min 0.005
_refine_diff_density_max 5.04
_refine_diff_density_min -4.02
_refine_ls_extinction_method none
_refine_ls_goodness_of_fit_gt 1.1145
_refine_ls_goodness_of_fit_ref 1.0670
_refine_ls_hydrogen_treatment mixed
_refine_ls_matrix_type full
_refine_ls_number_constraints 27
_refine_ls_number_parameters 141
_refine_ls_number_reflns 19152
_refine_ls_number_restraints 3
_refine_ls_R_factor_all 0.0750
_refine_ls_R_factor_gt 0.0482
_refine_ls_shift/su_max 0.0156
_refine_ls_shift/su_mean 0.0023
_refine_ls_structure_factor_coef Fsqd
_refine_ls_weighting_details w=1/(\s^2^(I)+0.0036I^2^)
_refine_ls_weighting_scheme sigma
_refine_ls_wR_factor_gt 0.1181
_refine_ls_wR_factor_ref 0.1373
_reflns_number_gt 12864
_reflns_number_total 19152
_reflns_threshold_expression I>3\s(I)
_cod_data_source_file ra5095sup1.cif
_cod_data_source_block global
_cod_original_formula_sum 'Pb2 U3 As.201 O21 P0.799 H10'
_cod_database_code 2108803

loop_
_space_group_symop_id
_space_group_symop_operation_xyz
1 x,y,z
2 -x,y+1/2,-z
3 -x,-y,-z
4 x,-y+1/2,z

loop_
_atom_site_label
_atom_site_type_symbol
_atom_site_fract_x
_atom_site_fract_y
_atom_site_fract_z
_atom_site_adp_type
_atom_site_U_iso_or_equiv
_atom_site_site_symmetry_multiplicity
_atom_site_occupancy
_atom_site_calc_flag
_atom_site_refinement_flags
_atom_site_disorder_assembly
_atom_site_disorder_group
U1 U 0.20433(3) 0.643329(14) 0.41403(4) Uani 0.01152(9) 4 1 d . . .
U2 U 0.70080(5) 0.75 0.40310(5) Uani 0.01446(13) 2 1 d . . .
Pb Pb 0.63520(4) 0.394231(17) 0.05030(4) Uani 0.02458(11) 4 1 d . . .
As As 0.69116(12) 0.55223(5) 0.38661(13) Uani 0.0122(4) 4 0.583(5) d . . .
P P 0.69116(12) 0.55223(5) 0.38661(13) Uani 0.0122(4) 4 0.417(5) d . . .
O1 O 1.0114(9) 0.75 0.3837(9) Uani 0.018(2) 2 1 d . . .
O2 O 0.3903(8) 0.75 0.4195(9) Uani 0.014(2) 2 1 d . . .
O3 O 0.8069(9) 0.75 0.6354(10) Uani 0.027(3) 2 1 d . . .
O4 O 0.1462(7) 0.6320(3) 0.1824(7) Uani 0.0220(19) 4 1 d . . .
O5 O 1.1685(10) 0.75 0.9215(10) Uani 0.026(3) 2 1 d . . .
O6 O 0.5906(9) 0.75 0.1706(9) Uani 0.020(3) 2 1 d . . .
O7 O 0.2622(7) 0.6501(3) 0.6470(7) Uani 0.0222(19) 4 1 d . . .
O8 O 0.5439(7) 0.6152(3) 0.4342(8) Uani 0.028(2) 4 1 d . . .
O9 O 0.5839(7) 0.5119(3) 0.2001(7) Uani 0.030(2) 4 1 d . . .
O10 O 0.2938(9) 0.3432(5) 0.0899(9) Uani 0.065(4) 4 1 d . . .
O11 O 0.8630(7) 0.6144(3) 0.3737(8) Uani 0.030(2) 4 1 d . . .
O12 O 0.9983(7) 0.4479(2) 0.1406(9) Uani 0.044(3) 4 1 d . . .
O13 O 0.7802(6) 0.4928(3) 0.5421(7) Uani 0.0210(19) 4 1 d . . .
H1o5 H 1.076(9) 0.75 0.962(10) Uiso 0.0315 2 1 d . . .
H2o5 H 1.123(12) 0.75 0.8153(17) Uiso 0.0315 2 1 d . . .
H1o10 H 0.2364 0.3051 0.0353 Uiso 0.0778 4 1 d . . .
H2o10 H 0.2463 0.3656 0.1567 Uiso 0.0778 4 1 d . . .
H1o12 H 1.0882 0.4218 0.1242 Uiso 0.0534 4 1 d . . .
H2o12 H 1.0236 0.4910 0.1855 Uiso 0.0534 4 1 d . . .

loop_
_atom_site_aniso_label
_atom_site_aniso_type_symbol
_atom_site_aniso_U_11
_atom_site_aniso_U_22
_atom_site_aniso_U_33
_atom_site_aniso_U_12
_atom_site_aniso_U_13
_atom_site_aniso_U_23
U1 U 0.00715(13) 0.01164(13) 0.01755(16) -0.00017(9) 0.00645(10) -0.00019(11)
U2 U 0.00681(17) 0.01711(19) 0.0206(2) 0 0.00602(15) 0
Pb Pb 0.02451(16) 0.02622(17) 0.02344(19) 0.00249(12) 0.00834(12) 0.00213(13)
As As 0.0067(5) 0.0104(5) 0.0194(7) 0.0007(3) 0.0042(4) 0.0000(4)
P P 0.0067(5) 0.0104(5) 0.0194(7) 0.0007(3) 0.0042(4) 0.0000(4)
O1 O 0.015(3) 0.017(4) 0.020(4) 0 0.004(3) 0
O2 O 0.011(3) 0.015(3) 0.018(4) 0 0.007(3) 0
O3 O 0.021(4) 0.033(4) 0.027(5) 0 0.008(3) 0
O4 O 0.028(3) 0.032(3) 0.008(3) -0.005(2) 0.009(2) -0.005(2)
O5 O 0.030(4) 0.036(5) 0.014(5) 0 0.009(3) 0
O6 O 0.017(3) 0.035(4) 0.004(4) 0 0.000(3) 0
O7 O 0.021(3) 0.023(3) 0.023(3) 0.001(2) 0.008(2) 0.004(2)
O8 O 0.017(3) 0.021(3) 0.052(4) 0.003(2) 0.017(3) 0.002(3)
O9 O 0.038(3) 0.021(3) 0.030(4) 0.012(2) 0.009(3) 0.008(3)
O10 O 0.047(4) 0.079(6) 0.081(7) 0.003(4) 0.038(4) -0.009(5)
O11 O 0.015(2) 0.020(3) 0.060(5) -0.004(2) 0.016(3) 0.007(3)
O12 O 0.041(3) 0.036(4) 0.060(5) -0.006(3) 0.022(3) -0.013(4)
O13 O 0.026(3) 0.011(2) 0.028(4) 0.002(2) 0.013(2) -0.001(2)

loop_
_atom_type_symbol
_atom_type_scat_dispersion_real
_atom_type_scat_dispersion_imag
_atom_type_scat_source
As 0.0499 2.0058 'International Tables Vol C tables 4.2.6.8 and 6.1.1.1'
H 0.0000 0.0000 'International Tables Vol C tables 4.2.6.8 and 6.1.1.1'
O 0.0106 0.0060 'International Tables Vol C tables 4.2.6.8 and 6.1.1.1'
P 0.1023 0.0942 'International Tables Vol C tables 4.2.6.8 and 6.1.1.1'
Pb -3.3944 10.1111 'International Tables Vol C tables 4.2.6.8 and 6.1.1.1'
U -9.6767 9.6646 'International Tables Vol C tables 4.2.6.8 and 6.1.1.1'

loop_
_exptl_crystal_face_index_h
_exptl_crystal_face_index_k
_exptl_crystal_face_index_l
_exptl_crystal_face_perp_dist
? ? ? ?

loop_
_geom_angle_atom_site_label_1
_geom_angle_atom_site_label_2
_geom_angle_atom_site_label_3
_geom_angle_site_symmetry_1
_geom_angle_site_symmetry_2
_geom_angle_site_symmetry_3
_geom_angle
_geom_angle_publ_flag
O1 U1 O2 1_455 . . 70.27(18) ?
O1 U1 O4 1_455 . . 92.8(2) ?
O1 U1 O7 1_455 . . 89.2(2) ?
O1 U1 O8 1_455 . . 136.64(18) ?
O1 U1 O11 1_455 . 1_455 66.88(18) ?
O1 U1 O13 1_455 . 3_666 145.20(19) ?
O1 U1 H2o12 1_455 . 1_455 119.2 ?
O2 U1 O4 . . . 92.4(2) ?
O2 U1 O7 . . . 89.7(2) ?
O2 U1 O8 . . . 66.47(17) ?
O2 U1 O11 . . 1_455 137.09(17) ?
O2 U1 O13 . . 3_666 143.86(16) ?
O2 U1 H2o12 . . 1_455 142.43 ?
O4 U1 O7 . . . 177.5(2) ?
O4 U1 O8 . . . 86.2(2) ?
O4 U1 O11 . . 1_455 87.5(2) ?
O4 U1 O13 . . 3_666 92.0(2) ?
O4 U1 H2o12 . . 1_455 52.83 ?
O7 U1 O8 . . . 93.5(2) ?
O7 U1 O11 . . 1_455 91.9(2) ?
O7 U1 O13 . . 3_666 85.5(2) ?
O7 U1 H2o12 . . 1_455 124.75 ?
O8 U1 O11 . . 1_455 155.90(17) ?
O8 U1 O13 . . 3_666 78.08(17) ?
O8 U1 H2o12 . . 1_455 94.24 ?
O11 U1 O13 1_455 . 3_666 78.93(16) ?
O11 U1 H2o12 1_455 . 1_455 63.71 ?
O13 U1 H2o12 3_666 . 1_455 43.49 ?
As U2 As . . 4_565 175.64(3) ?
As U2 P . . . 0 ?
As U2 P . . 4_565 175.64(3) ?
As U2 O1 . . . 90.264(18) ?
As U2 O2 . . . 89.714(18) ?
As U2 O3 . . . 92.167(18) ?
As U2 O6 . . . 87.829(18) ?
As U2 O8 . . . 27.68(12) ?
As U2 O8 . . 4_565 152.38(12) ?
As U2 O11 . . . 28.07(12) ?
As U2 O11 . . 4_565 151.95(13) ?
As U2 P 4_565 . . 175.64(3) ?
As U2 P 4_565 . 4_565 0 ?
As U2 O1 4_565 . . 90.264(18) ?
As U2 O2 4_565 . . 89.714(18) ?
As U2 O3 4_565 . . 92.167(18) ?
As U2 O6 4_565 . . 87.829(18) ?
As U2 O8 4_565 . . 152.38(12) ?
As U2 O8 4_565 . 4_565 27.68(12) ?
As U2 O11 4_565 . . 151.95(13) ?
As U2 O11 4_565 . 4_565 28.07(12) ?
P U2 P . . 4_565 175.64(3) ?
P U2 O1 . . . 90.264(18) ?
P U2 O2 . . . 89.714(18) ?
P U2 O3 . . . 92.167(18) ?
P U2 O6 . . . 87.829(18) ?
P U2 O8 . . . 27.68(12) ?
P U2 O8 . . 4_565 152.38(12) ?
P U2 O11 . . . 28.07(12) ?
P U2 O11 . . 4_565 151.95(13) ?
P U2 O1 4_565 . . 90.264(18) ?
P U2 O2 4_565 . . 89.714(18) ?
P U2 O3 4_565 . . 92.167(18) ?
P U2 O6 4_565 . . 87.829(18) ?
P U2 O8 4_565 . . 152.38(12) ?
P U2 O8 4_565 . 4_565 27.68(12) ?
P U2 O11 4_565 . . 151.95(13) ?
P U2 O11 4_565 . 4_565 28.07(12) ?
O1 U2 O2 . . . 179.4(2) ?
O1 U2 O3 . . . 89.6(3) ?
O1 U2 O6 . . . 91.3(3) ?
O1 U2 O8 . . . 117.31(11) ?
O1 U2 O8 . . 4_565 117.31(11) ?
O1 U2 O11 . . . 62.23(11) ?
O1 U2 O11 . . 4_565 62.23(11) ?
O2 U2 O3 . . . 91.0(3) ?
O2 U2 O6 . . . 88.1(3) ?
O2 U2 O8 . . . 62.74(11) ?
O2 U2 O8 . . 4_565 62.74(11) ?
O2 U2 O11 . . . 117.73(11) ?
O2 U2 O11 . . 4_565 117.73(11) ?
O3 U2 O6 . . . 179.1(3) ?
O3 U2 O8 . . . 86.67(17) ?
O3 U2 O8 . . 4_565 86.67(17) ?
O3 U2 O11 . . . 92.95(17) ?
O3 U2 O11 . . 4_565 92.95(17) ?
O6 U2 O8 . . . 92.92(16) ?
O6 U2 O8 . . 4_565 92.92(16) ?
O6 U2 O11 . . . 87.47(17) ?
O6 U2 O11 . . 4_565 87.47(17) ?
O8 U2 O8 . . 4_565 124.86(17) ?
O8 U2 O11 . . . 55.55(17) ?
O8 U2 O11 . . 4_565 179.41(13) ?
O8 U2 O11 4_565 . . 179.41(13) ?
O8 U2 O11 4_565 . 4_565 55.55(17) ?
O11 U2 O11 . . 4_565 124.04(17) ?
O4 Pb O5 3_665 . 2_746 63.7(2) ?
O4 Pb O6 3_665 . 2_645 77.07(17) ?
O4 Pb O7 3_665 . 3_666 125.15(15) ?
O4 Pb O9 3_665 . . 131.56(18) ?
O4 Pb O9 3_665 . 3_665 83.58(17) ?
O4 Pb O10 3_665 . . 136.96(19) ?
O4 Pb O12 3_665 . . 63.16(19) ?
O4 Pb H1o5 3_665 . 2_746 51.4(14) ?
O4 Pb H2o5 3_665 . 2_746 75.4(11) ?
O4 Pb H1o10 3_665 . . 124.23 ?
O4 Pb H2o10 3_665 . . 149.52 ?
O4 Pb H1o12 3_665 . . 53.54 ?
O4 Pb H2o12 3_665 . . 73.49 ?
O5 Pb O6 2_746 . 2_645 59.94(14) ?
O5 Pb O7 2_746 . 3_666 70.6(2) ?
O5 Pb O9 2_746 . . 146.67(19) ?
O5 Pb O9 2_746 . 3_665 138.0(2) ?
O5 Pb O10 2_746 . . 97.9(2) ?
O5 Pb O12 2_746 . . 82.99(15) ?
O5 Pb H1o5 2_746 . 2_746 13.4(12) ?
O5 Pb H2o5 2_746 . 2_746 15.8(4) ?
O5 Pb H1o10 2_746 . . 88.94 ?
O5 Pb H2o10 2_746 . . 106.59 ?
O5 Pb H1o12 2_746 . . 70.74 ?
O5 Pb H2o12 2_746 . . 95.29 ?
O6 Pb O7 2_645 . 3_666 104.96(15) ?
O6 Pb O9 2_645 . . 143.26(16) ?
O6 Pb O9 2_645 . 3_665 88.82(14) ?
O6 Pb O10 2_645 . . 60.5(2) ?
O6 Pb O12 2_645 . . 134.96(18) ?
O6 Pb H1o5 2_645 . 2_746 65.6(8) ?
O6 Pb H2o5 2_645 . 2_746 71.5(8) ?
O6 Pb H1o10 2_645 . . 47.53 ?
O6 Pb H2o10 2_645 . . 73.48 ?
O6 Pb H1o12 2_645 . . 121.8 ?
O6 Pb H2o12 2_645 . . 148 ?
O7 Pb O9 3_666 . . 78.36(18) ?
O7 Pb O9 3_666 . 3_665 149.95(18) ?
O7 Pb O10 3_666 . . 76.12(18) ?
O7 Pb O12 3_666 . . 83.28(19) ?
O7 Pb H1o5 3_666 . 2_746 79.0(14) ?
O7 Pb H2o5 3_666 . 2_746 55.3(6) ?
O7 Pb H1o10 3_666 . . 81.78 ?
O7 Pb H2o10 3_666 . . 71.06 ?
O7 Pb H1o12 3_666 . . 84.39 ?
O7 Pb H2o12 3_666 . . 82.53 ?
O9 Pb O9 . . 3_665 74.93(17) ?
O9 Pb O10 . . . 85.9(2) ?
O9 Pb O12 . . . 81.64(17) ?
O9 Pb H1o5 . . 2_746 147.7(10) ?
O9 Pb H2o5 . . 2_746 131.1(3) ?
O9 Pb H1o10 . . . 98.5 ?
O9 Pb H2o10 . . . 73.27 ?
O9 Pb H1o12 . . . 94.89 ?
O9 Pb H2o12 . . . 68.41 ?
O9 Pb O10 3_665 . . 88.40(19) ?
O9 Pb O12 3_665 . . 105.94(16) ?
O9 Pb H1o5 3_665 . 2_746 131.0(14) ?
O9 Pb H2o5 3_665 . 2_746 153.8(4) ?
O9 Pb H1o10 3_665 . . 88.75 ?
O9 Pb H2o10 3_665 . . 88.13 ?
O9 Pb H1o12 3_665 . . 111.19 ?
O9 Pb H2o12 3_665 . . 99.95 ?
O10 Pb O12 . . . 157.7(2) ?
O10 Pb H1o5 . . 2_746 110.5(10) ?
O10 Pb H2o5 . . 2_746 96.3(14) ?
O10 Pb H1o10 . . . 12.98 ?
O10 Pb H2o10 . . . 12.98 ?
O10 Pb H1o12 . . . 159.95 ?
O10 Pb H2o12 . . . 149.45 ?
O12 Pb H1o5 . . 2_746 73.1(8) ?
O12 Pb H2o5 . . 2_746 78.5(13) ?
O12 Pb H1o10 . . . 164.7 ?
O12 Pb H2o10 . . . 146.99 ?
O12 Pb H1o12 . . . 13.34 ?
O12 Pb H2o12 . . . 13.34 ?
H1o5 Pb H2o5 2_746 . 2_746 24.4(17) ?
H1o5 Pb H1o10 2_746 . . 100.66 ?
H1o5 Pb H2o10 2_746 . . 119.79 ?
H1o5 Pb H1o12 2_746 . . 60.2 ?
H1o5 Pb H2o12 2_746 . . 86.12 ?
H2o5 Pb H1o10 2_746 . . 90.24 ?
H2o5 Pb H2o10 2_746 . . 102.06 ?
H2o5 Pb H1o12 2_746 . . 68.18 ?
H2o5 Pb H2o12 2_746 . . 89.07 ?
H1o10 Pb H2o10 . . . 25.97 ?
H1o10 Pb H1o12 . . . 158.37 ?
H1o10 Pb H2o12 . . . 161.35 ?
H2o10 Pb H1o12 . . . 154.31 ?
H2o10 Pb H2o12 . . . 136.95 ?
H1o12 Pb H2o12 . . . 26.68 ?
U2 As P . . . 0 ?
U2 As O8 . . . 48.13(19) ?
U2 As O9 . . . 117.55(19) ?
U2 As O11 . . . 49.18(18) ?
U2 As O13 . . . 127.81(18) ?
U2 As H2o12 . . . 108.53 ?
U2 As H2o12 . . 3_766 100.1 ?
P As O8 . . . 0 ?
P As O9 . . . 0 ?
P As O11 . . . 0 ?
P As O13 . . . 0 ?
P As H2o12 . . . 0 ?
P As H2o12 . . 3_766 0 ?
O8 As O9 . . . 111.7(3) ?
O8 As O11 . . . 96.9(3) ?
O8 As O13 . . . 110.7(3) ?
O8 As H2o12 . . . 154.49 ?
O8 As H2o12 . . 3_766 96.15 ?
O9 As O11 . . . 110.3(3) ?
O9 As O13 . . . 114.6(3) ?
O9 As H2o12 . . . 66.5 ?
O9 As H2o12 . . 3_766 142.09 ?
O11 As O13 . . . 111.2(2) ?
O11 As H2o12 . . . 62.56 ?
O11 As H2o12 . . 3_766 90.33 ?
O13 As H2o12 . . . 91.75 ?
O13 As H2o12 . . 3_766 28.02 ?
H2o12 As H2o12 . . 3_766 98.76 ?
U2 P As . . . 0 ?
U2 P O8 . . . 48.13(19) ?
U2 P O9 . . . 117.55(19) ?
U2 P O11 . . . 49.18(18) ?
U2 P O13 . . . 127.81(18) ?
U2 P H2o12 . . . 108.53 ?
U2 P H2o12 . . 3_766 100.1 ?
As P O8 . . . 0 ?
As P O9 . . . 0 ?
As P O11 . . . 0 ?
As P O13 . . . 0 ?
As P H2o12 . . . 0 ?
As P H2o12 . . 3_766 0 ?
O8 P O9 . . . 111.7(3) ?
O8 P O11 . . . 96.9(3) ?
O8 P O13 . . . 110.7(3) ?
O8 P H2o12 . . . 154.49 ?
O8 P H2o12 . . 3_766 96.15 ?
O9 P O11 . . . 110.3(3) ?
O9 P O13 . . . 114.6(3) ?
O9 P H2o12 . . . 66.5 ?
O9 P H2o12 . . 3_766 142.09 ?
O11 P O13 . . . 111.2(2) ?
O11 P H2o12 . . . 62.56 ?
O11 P H2o12 . . 3_766 90.33 ?
O13 P H2o12 . . . 91.75 ?
O13 P H2o12 . . 3_766 28.02 ?
H2o12 P H2o12 . . 3_766 98.76 ?
U1 O1 U1 1_655 . 4_665 109.4(3) ?
U1 O1 U2 1_655 . . 124.06(17) ?
U1 O1 O2 1_655 . 1_655 54.82(13) ?
U1 O1 O3 1_655 . . 110.3(2) ?
U1 O1 O4 1_655 . 1_655 37.73(13) ?
U1 O1 O4 1_655 . 4_665 109.3(3) ?
U1 O1 O6 1_655 . . 121.84(14) ?
U1 O1 O7 1_655 . 1_655 39.22(14) ?
U1 O1 O7 1_655 . 4_665 101.7(2) ?
U1 O1 O11 1_655 . . 58.84(11) ?
U1 O1 O11 1_655 . 4_565 168.0(3) ?
U1 O1 H2o5 1_655 . . 87.5(8) ?
U1 O1 H1o10 1_655 . 2_655 115.42 ?
U1 O1 H1o10 1_655 . 3_665 88.76 ?
U1 O1 U2 4_665 . . 124.06(17) ?
U1 O1 O2 4_665 . 1_655 54.82(13) ?
U1 O1 O3 4_665 . . 110.3(2) ?
U1 O1 O4 4_665 . 1_655 109.3(3) ?
U1 O1 O4 4_665 . 4_665 37.73(13) ?
U1 O1 O6 4_665 . . 121.84(14) ?
U1 O1 O7 4_665 . 1_655 101.7(2) ?
U1 O1 O7 4_665 . 4_665 39.22(14) ?
U1 O1 O11 4_665 . . 168.0(3) ?
U1 O1 O11 4_665 . 4_565 58.84(11) ?
U1 O1 H2o5 4_665 . . 87.5(8) ?
U1 O1 H1o10 4_665 . 2_655 88.76 ?
U1 O1 H1o10 4_665 . 3_665 115.42 ?
U2 O1 O2 . . 1_655 170.0(4) ?
U2 O1 O3 . . . 38.90(18) ?
U2 O1 O4 . . 1_655 122.35(17) ?
U2 O1 O4 . . 4_665 122.35(17) ?
U2 O1 O6 . . . 38.28(17) ?
U2 O1 O7 . . 1_655 108.9(3) ?
U2 O1 O7 . . 4_665 108.9(3) ?
U2 O1 O11 . . . 66.62(18) ?
U2 O1 O11 . . 4_565 66.62(18) ?
U2 O1 H2o5 . . . 80.1(14) ?
U2 O1 H1o10 . . 2_655 82.98 ?
U2 O1 H1o10 . . 3_665 82.98 ?
O2 O1 O3 1_655 . . 131.1(3) ?
O2 O1 O4 1_655 . 1_655 63.8(2) ?
O2 O1 O4 1_655 . 4_665 63.8(2) ?
O2 O1 O6 1_655 . . 151.7(4) ?
O2 O1 O7 1_655 . 1_655 63.49(19) ?
O2 O1 O7 1_655 . 4_665 63.49(19) ?
O2 O1 O11 1_655 . . 113.62(17) ?
O2 O1 O11 1_655 . 4_565 113.62(17) ?
O2 O1 H2o5 1_655 . . 89.9(14) ?
O2 O1 H1o10 1_655 . 2_655 106.58 ?
O2 O1 H1o10 1_655 . 3_665 106.58 ?
O3 O1 O4 . . 1_655 136.46(15) ?
O3 O1 O4 . . 4_665 136.46(15) ?
O3 O1 O6 . . . 77.2(3) ?
O3 O1 O7 . . 1_655 78.1(2) ?
O3 O1 O7 . . 4_665 78.1(2) ?
O3 O1 O11 . . . 74.1(2) ?
O3 O1 O11 . . 4_565 74.1(2) ?
O3 O1 H2o5 . . . 41.2(14) ?
O3 O1 H1o10 . . 2_655 120.23 ?
O3 O1 H1o10 . . 3_665 120.23 ?
O4 O1 O4 1_655 . 4_665 86.8(3) ?
O4 O1 O6 1_655 . . 96.6(2) ?
O4 O1 O7 1_655 . 1_655 76.95(17) ?
O4 O1 O7 1_655 . 4_665 126.7(3) ?
O4 O1 O11 1_655 . . 63.57(19) ?
O4 O1 O11 1_655 . 4_565 144.5(3) ?
O4 O1 H2o5 1_655 . . 125.2(8) ?
O4 O1 H1o10 1_655 . 2_655 77.7 ?
O4 O1 H1o10 1_655 . 3_665 53.65 ?
O4 O1 O6 4_665 . . 96.6(2) ?
O4 O1 O7 4_665 . 1_655 126.7(3) ?
O4 O1 O7 4_665 . 4_665 76.95(17) ?
O4 O1 O11 4_665 . . 144.5(3) ?
O4 O1 O11 4_665 . 4_565 63.57(19) ?
O4 O1 H2o5 4_665 . . 125.2(8) ?
O4 O1 H1o10 4_665 . 2_655 53.65 ?
O4 O1 H1o10 4_665 . 3_665 77.7 ?
O6 O1 O7 . . 1_655 135.1(2) ?
O6 O1 O7 . . 4_665 135.1(2) ?
O6 O1 O11 . . . 69.71(16) ?
O6 O1 O11 . . 4_565 69.71(16) ?
O6 O1 H2o5 . . . 118.4(14) ?
O6 O1 H1o10 . . 2_655 46.65 ?
O6 O1 H1o10 . . 3_665 46.65 ?
O7 O1 O7 1_655 . 4_665 73.61(19) ?
O7 O1 O11 1_655 . . 67.76(16) ?
O7 O1 O11 1_655 . 4_565 136.0(3) ?
O7 O1 H2o5 1_655 . . 48.3(8) ?
O7 O1 H1o10 1_655 . 2_655 154.54 ?
O7 O1 H1o10 1_655 . 3_665 124.89 ?
O7 O1 O11 4_665 . . 136.0(3) ?
O7 O1 O11 4_665 . 4_565 67.76(16) ?
O7 O1 H2o5 4_665 . . 48.3(8) ?
O7 O1 H1o10 4_665 . 2_655 124.89 ?
O7 O1 H1o10 4_665 . 3_665 154.54 ?
O11 O1 O11 . . 4_565 132.7(3) ?
O11 O1 H2o5 . . . 89.3(6) ?
O11 O1 H1o10 . . 2_655 98.65 ?
O11 O1 H1o10 . . 3_665 69.16 ?
O11 O1 H2o5 4_565 . . 89.3(6) ?
O11 O1 H1o10 4_565 . 2_655 69.16 ?
O11 O1 H1o10 4_565 . 3_665 98.65 ?
H2o5 O1 H1o10 . . 2_655 156.64 ?
H2o5 O1 H1o10 . . 3_665 156.64 ?
H1o10 O1 H1o10 2_655 . 3_665 32.07 ?
U1 O2 U1 . . 4_565 109.6(3) ?
U1 O2 U2 . . . 125.05(14) ?
U1 O2 O1 . . 1_455 54.91(13) ?
U1 O2 O3 . . . 118.78(16) ?
U1 O2 O4 . . . 37.92(13) ?
U1 O2 O4 . . 4_565 109.8(2) ?
U1 O2 O6 . . . 114.2(2) ?
U1 O2 O7 . . . 39.04(14) ?
U1 O2 O7 . . 4_565 101.4(3) ?
U1 O2 O8 . . . 59.49(11) ?
U1 O2 O8 . . 4_565 168.9(3) ?
U1 O2 U2 4_565 . . 125.05(14) ?
U1 O2 O1 4_565 . 1_455 54.91(13) ?
U1 O2 O3 4_565 . . 118.78(16) ?
U1 O2 O4 4_565 . . 109.8(2) ?
U1 O2 O4 4_565 . 4_565 37.92(13) ?
U1 O2 O6 4_565 . . 114.2(2) ?
U1 O2 O7 4_565 . . 101.4(3) ?
U1 O2 O7 4_565 . 4_565 39.04(14) ?
U1 O2 O8 4_565 . . 168.9(3) ?
U1 O2 O8 4_565 . 4_565 59.49(11) ?
U2 O2 O1 . . 1_455 170.6(4) ?
U2 O2 O3 . . . 38.47(19) ?
U2 O2 O4 . . . 109.6(2) ?
U2 O2 O4 . . 4_565 109.6(2) ?
U2 O2 O6 . . . 39.66(17) ?
U2 O2 O7 . . . 123.73(19) ?
U2 O2 O7 . . 4_565 123.73(19) ?
U2 O2 O8 . . . 66.03(18) ?
U2 O2 O8 . . 4_565 66.03(18) ?
O1 O2 O3 1_455 . . 150.9(4) ?
O1 O2 O4 1_455 . . 64.21(18) ?
O1 O2 O4 1_455 . 4_565 64.21(18) ?
O1 O2 O6 1_455 . . 131.0(3) ?
O1 O2 O7 1_455 . . 63.0(2) ?
O1 O2 O7 1_455 . 4_565 63.0(2) ?
O1 O2 O8 1_455 . . 114.33(17) ?
O1 O2 O8 1_455 . 4_565 114.33(17) ?
O3 O2 O4 . . . 131.41(17) ?
O3 O2 O4 . . 4_565 131.41(17) ?
O3 O2 O6 . . . 78.1(3) ?
O3 O2 O7 . . . 94.3(2) ?
O3 O2 O7 . . 4_565 94.3(2) ?
O3 O2 O8 . . . 68.88(15) ?
O3 O2 O8 . . 4_565 68.88(15) ?
O4 O2 O4 . . 4_565 87.2(2) ?
O4 O2 O6 . . . 81.3(2) ?
O4 O2 O7 . . . 76.95(17) ?
O4 O2 O7 . . 4_565 126.7(3) ?
O4 O2 O8 . . . 63.32(15) ?
O4 O2 O8 . . 4_565 143.9(3) ?
O4 O2 O6 4_565 . . 81.3(2) ?
O4 O2 O7 4_565 . . 126.7(3) ?
O4 O2 O7 4_565 . 4_565 76.95(17) ?
O4 O2 O8 4_565 . . 143.9(3) ?
O4 O2 O8 4_565 . 4_565 63.32(15) ?
O6 O2 O7 . . . 142.87(14) ?
O6 O2 O7 . . 4_565 142.87(14) ?
O6 O2 O8 . . . 74.4(2) ?
O6 O2 O8 . . 4_565 74.4(2) ?
O7 O2 O7 . . 4_565 73.3(2) ?
O7 O2 O8 . . . 69.1(2) ?
O7 O2 O8 . . 4_565 136.9(3) ?
O7 O2 O8 4_565 . . 136.9(3) ?
O7 O2 O8 4_565 . 4_565 69.1(2) ?
O8 O2 O8 . . 4_565 131.3(3) ?
U2 O3 O1 . . . 51.5(2) ?
U2 O3 O2 . . . 50.5(2) ?
U2 O3 O5 . . . 145.2(4) ?
U2 O3 O8 . . . 57.76(16) ?
U2 O3 O8 . . 4_565 57.76(16) ?
U2 O3 O10 . . 2_656 131.7(2) ?
U2 O3 O10 . . 3_666 131.7(2) ?
U2 O3 O11 . . . 53.75(18) ?
U2 O3 O11 . . 4_565 53.75(18) ?
U2 O3 H1o5 . . . 161.9(17) ?
U2 O3 H2o5 . . . 132.7(14) ?
U2 O3 H1o10 . . 2_656 145.91 ?
U2 O3 H1o10 . . 3_666 145.91 ?
U2 O3 H2o10 . . 2_656 124.34 ?
U2 O3 H2o10 . . 3_666 124.34 ?
U2 O3 H1o12 . . 2_756 122.16 ?
U2 O3 H1o12 . . 3_766 122.16 ?
O1 O3 O2 . . . 102.0(3) ?
O1 O3 O5 . . . 93.7(3) ?
O1 O3 O8 . . . 88.4(2) ?
O1 O3 O8 . . 4_565 88.4(2) ?
O1 O3 O10 . . 2_656 145.60(19) ?
O1 O3 O10 . . 3_666 145.60(19) ?
O1 O3 O11 . . . 48.49(16) ?
O1 O3 O11 . . 4_565 48.49(16) ?
O1 O3 H1o5 . . . 110.4(16) ?
O1 O3 H2o5 . . . 81.2(14) ?
O1 O3 H1o10 . . 2_656 151.08 ?
O1 O3 H1o10 . . 3_666 151.08 ?
O1 O3 H2o10 . . 2_656 130.58 ?
O1 O3 H2o10 . . 3_666 130.58 ?
O1 O3 H1o12 . . 2_756 109.81 ?
O1 O3 H1o12 . . 3_766 109.81 ?
O2 O3 O5 . . . 164.2(4) ?
O2 O3 O8 . . . 50.25(12) ?
O2 O3 O8 . . 4_565 50.25(12) ?
O2 O3 O10 . . 2_656 91.0(3) ?
O2 O3 O10 . . 3_666 91.0(3) ?
O2 O3 O11 . . . 85.1(2) ?
O2 O3 O11 . . 4_565 85.1(2) ?
O2 O3 H1o5 . . . 147.5(17) ?
O2 O3 H2o5 . . . 176.8(14) ?
O2 O3 H1o10 . . 2_656 99.87 ?
O2 O3 H1o10 . . 3_666 99.87 ?
O2 O3 H2o10 . . 2_656 93.62 ?
O2 O3 H2o10 . . 3_666 93.62 ?
O2 O3 H1o12 . . 2_756 109.31 ?
O2 O3 H1o12 . . 3_766 109.31 ?
O5 O3 O8 . . . 131.30(12) ?
O5 O3 O8 . . 4_565 131.30(12) ?
O5 O3 O10 . . 2_656 75.7(3) ?
O5 O3 O10 . . 3_666 75.7(3) ?
O5 O3 O11 . . . 105.7(2) ?
O5 O3 O11 . . 4_565 105.7(2) ?
O5 O3 H1o5 . . . 16.7(16) ?
O5 O3 H2o5 . . . 12.6(14) ?
O5 O3 H1o10 . . 2_656 65.28 ?
O5 O3 H1o10 . . 3_666 65.28 ?
O5 O3 H2o10 . . 2_656 75.8 ?
O5 O3 H2o10 . . 3_666 75.8 ?
O5 O3 H1o12 . . 2_756 64.43 ?
O5 O3 H1o12 . . 3_766 64.43 ?
O8 O3 O8 . . 4_565 97.4(2) ?
O8 O3 O10 . . 2_656 123.3(3) ?
O8 O3 O10 . . 3_666 75.6(2) ?
O8 O3 O11 . . . 45.21(16) ?
O8 O3 O11 . . 4_565 111.5(3) ?
O8 O3 H1o5 . . . 128.9(5) ?
O8 O3 H2o5 . . . 130.4(3) ?
O8 O3 H1o10 . . 2_656 120.24 ?
O8 O3 H1o10 . . 3_666 91.27 ?
O8 O3 H2o10 . . 2_656 134.56 ?
O8 O3 H2o10 . . 3_666 66.57 ?
O8 O3 H1o12 . . 2_756 156.33 ?
O8 O3 H1o12 . . 3_766 69.16 ?
O8 O3 O10 4_565 . 2_656 75.6(2) ?
O8 O3 O10 4_565 . 3_666 123.3(3) ?
O8 O3 O11 4_565 . . 111.5(3) ?
O8 O3 O11 4_565 . 4_565 45.21(16) ?
O8 O3 H1o5 4_565 . . 128.9(5) ?
O8 O3 H2o5 4_565 . . 130.4(3) ?
O8 O3 H1o10 4_565 . 2_656 91.27 ?
O8 O3 H1o10 4_565 . 3_666 120.24 ?
O8 O3 H2o10 4_565 . 2_656 66.57 ?
O8 O3 H2o10 4_565 . 3_666 134.56 ?
O8 O3 H1o12 4_565 . 2_756 69.16 ?
O8 O3 H1o12 4_565 . 3_766 156.33 ?
O10 O3 O10 2_656 . 3_666 64.1(3) ?
O10 O3 O11 2_656 . . 165.8(3) ?
O10 O3 O11 2_656 . 4_565 102.28(19) ?
O10 O3 H1o5 2_656 . . 62.0(13) ?
O10 O3 H2o5 2_656 . . 86.3(12) ?
O10 O3 H1o10 2_656 . 2_656 15.75 ?
O10 O3 H1o10 2_656 . 3_666 51.52 ?
O10 O3 H2o10 2_656 . 2_656 15.31 ?
O10 O3 H2o10 2_656 . 3_666 79.18 ?
O10 O3 H1o12 2_656 . 2_756 36.06 ?
O10 O3 H1o12 2_656 . 3_766 95.17 ?
O10 O3 O11 3_666 . . 102.28(19) ?
O10 O3 O11 3_666 . 4_565 165.8(3) ?
O10 O3 H1o5 3_666 . . 62.0(13) ?
O10 O3 H2o5 3_666 . . 86.3(12) ?
O10 O3 H1o10 3_666 . 2_656 51.52 ?
O10 O3 H1o10 3_666 . 3_666 15.75 ?
O10 O3 H2o10 3_666 . 2_656 79.18 ?
O10 O3 H2o10 3_666 . 3_666 15.31 ?
O10 O3 H1o12 3_666 . 2_756 95.17 ?
O10 O3 H1o12 3_666 . 3_766 36.06 ?
O11 O3 O11 . . 4_565 91.0(3) ?
O11 O3 H1o5 . . . 116.4(10) ?
O11 O3 H2o5 . . . 97.1(10) ?
O11 O3 H1o10 . . 2_656 153.05 ?
O11 O3 H1o10 . . 3_666 115.74 ?
O11 O3 H2o10 . . 2_656 178.08 ?
O11 O3 H2o10 . . 3_666 87.46 ?
O11 O3 H1o12 . . 2_756 157.24 ?
O11 O3 H1o12 . . 3_766 73.42 ?
O11 O3 H1o5 4_565 . . 116.4(10) ?
O11 O3 H2o5 4_565 . . 97.1(10) ?
O11 O3 H1o10 4_565 . 2_656 115.74 ?
O11 O3 H1o10 4_565 . 3_666 153.05 ?
O11 O3 H2o10 4_565 . 2_656 87.46 ?
O11 O3 H2o10 4_565 . 3_666 178.08 ?
O11 O3 H1o12 4_565 . 2_756 73.42 ?
O11 O3 H1o12 4_565 . 3_766 157.24 ?
H1o5 O3 H2o5 . . . 29(2) ?
H1o5 O3 H1o10 . . 2_656 49.85 ?
H1o5 O3 H1o10 . . 3_666 49.85 ?
H1o5 O3 H2o10 . . 2_656 65.32 ?
H1o5 O3 H2o10 . . 3_666 65.32 ?
H1o5 O3 H1o12 . . 2_756 59.81 ?
H1o5 O3 H1o12 . . 3_766 59.81 ?
H2o5 O3 H1o10 . . 2_656 77.09 ?
H2o5 O3 H1o10 . . 3_666 77.09 ?
H2o5 O3 H2o10 . . 2_656 84.2 ?
H2o5 O3 H2o10 . . 3_666 84.2 ?
H2o5 O3 H1o12 . . 2_756 69.3 ?
H2o5 O3 H1o12 . . 3_766 69.3 ?
H1o10 O3 H1o10 2_656 . 3_666 37.39 ?
H1o10 O3 H2o10 2_656 . 2_656 28.65 ?
H1o10 O3 H2o10 2_656 . 3_666 65.89 ?
H1o10 O3 H1o12 2_656 . 2_756 44.22 ?
H1o10 O3 H1o12 2_656 . 3_766 79.98 ?
H1o10 O3 H2o10 3_666 . 2_656 65.89 ?
H1o10 O3 H2o10 3_666 . 3_666 28.65 ?
H1o10 O3 H1o12 3_666 . 2_756 79.98 ?
H1o10 O3 H1o12 3_666 . 3_766 44.22 ?
H2o10 O3 H2o10 2_656 . 3_666 94.07 ?
H2o10 O3 H1o12 2_656 . 2_756 22.57 ?
H2o10 O3 H1o12 2_656 . 3_766 108.39 ?
H2o10 O3 H1o12 3_666 . 2_756 108.39 ?
H2o10 O3 H1o12 3_666 . 3_766 22.57 ?
H1o12 O3 H1o12 2_756 . 3_766 115.68 ?
U1 O4 Pb . . 3_665 136.6(2) ?
U1 O4 O1 . . 1_455 49.46(17) ?
U1 O4 O2 . . . 49.67(18) ?
U1 O4 O5 . . 1_454 128.7(3) ?
U1 O4 O8 . . . 55.32(17) ?
U1 O4 O10 . . 3_565 123.4(3) ?
U1 O4 O11 . . 1_455 54.21(18) ?
U1 O4 O12 . . 1_455 99.7(2) ?
U1 O4 O12 . . 3_665 155.4(3) ?
U1 O4 O13 . . 3_666 51.32(16) ?
U1 O4 H1o5 . . 1_454 123.8(13) ?
U1 O4 H1o10 . . 3_565 116.63 ?
U1 O4 H2o10 . . 3_565 137.52 ?
U1 O4 H1o12 . . 3_665 151.13 ?
U1 O4 H2o12 . . 1_455 93.12 ?
Pb O4 O1 3_665 . 1_455 145.2(2) ?
Pb O4 O2 3_665 . . 102.8(2) ?
Pb O4 O5 3_665 . 1_454 57.73(17) ?
Pb O4 O8 3_665 . . 81.42(19) ?
Pb O4 O10 3_665 . 3_565 99.7(2) ?
Pb O4 O11 3_665 . 1_455 162.3(2) ?
Pb O4 O12 3_665 . 1_455 89.97(19) ?
Pb O4 O12 3_665 . 3_665 54.13(16) ?
Pb O4 O13 3_665 . 3_666 112.60(19) ?
Pb O4 H1o5 3_665 . 1_454 71.9(16) ?
Pb O4 H1o10 3_665 . 3_565 104.2 ?
Pb O4 H2o10 3_665 . 3_565 85.84 ?
Pb O4 H1o12 3_665 . 3_665 67.9 ?
Pb O4 H2o12 3_665 . 1_455 96.49 ?
O1 O4 O2 1_455 . . 52.02(18) ?
O1 O4 O5 1_455 . 1_454 91.7(2) ?
O1 O4 O8 1_455 . . 94.8(2) ?
O1 O4 O10 1_455 . 3_565 83.2(2) ?
O1 O4 O11 1_455 . 1_455 51.39(17) ?
O1 O4 O12 1_455 . 1_455 124.5(2) ?
O1 O4 O12 1_455 . 3_665 139.7(2) ?
O1 O4 O13 1_455 . 3_666 94.8(2) ?
O1 O4 H1o5 1_455 . 1_454 80.1(15) ?
O1 O4 H1o10 1_455 . 3_565 71.55 ?
O1 O4 H2o10 1_455 . 3_565 97.36 ?
O1 O4 H1o12 1_455 . 3_665 123.04 ?
O1 O4 H2o12 1_455 . 1_455 118.18 ?
O2 O4 O5 . . 1_454 81.1(2) ?
O2 O4 O8 . . . 51.61(15) ?
O2 O4 O10 . . 3_565 126.2(2) ?
O2 O4 O11 . . 1_455 94.3(2) ?
O2 O4 O12 . . 1_455 145.4(2) ?
O2 O4 O12 . . 3_665 153.8(3) ?
O2 O4 O13 . . 3_666 94.46(19) ?
O2 O4 H1o5 . . 1_454 81.9(11) ?
O2 O4 H1o10 . . 3_565 111.82 ?
O2 O4 H2o10 . . 3_565 135.43 ?
O2 O4 H1o12 . . 3_665 154.77 ?
O2 O4 H2o12 . . 1_455 140.24 ?
O5 O4 O8 1_454 . . 108.2(2) ?
O5 O4 O10 1_454 . 3_565 71.1(2) ?
O5 O4 O11 1_454 . 1_455 130.9(2) ?
O5 O4 O12 1_454 . 1_455 131.6(2) ?
O5 O4 O12 1_454 . 3_665 75.8(2) ?
O5 O4 O13 1_454 . 3_666 167.5(2) ?
O5 O4 H1o5 1_454 . 1_454 15.3(15) ?
O5 O4 H1o10 1_454 . 3_565 64.1 ?
O5 O4 H2o10 1_454 . 3_565 66.8 ?
O5 O4 H1o12 1_454 . 3_665 74.16 ?
O5 O4 H2o12 1_454 . 1_455 137.99 ?
O8 O4 O10 . . 3_565 177.8(3) ?
O8 O4 O11 . . 1_455 106.3(2) ?
O8 O4 O12 . . 1_455 100.19(19) ?
O8 O4 O12 . . 3_665 125.5(2) ?
O8 O4 O13 . . 3_666 60.65(16) ?
O8 O4 H1o5 . . 1_454 118.8(11) ?
O8 O4 H1o10 . . 3_565 163.42 ?
O8 O4 H2o10 . . 3_565 166.91 ?
O8 O4 H1o12 . . 3_665 142.13 ?
O8 O4 H2o12 . . 1_455 98.57 ?
O10 O4 O11 3_565 . 1_455 73.2(2) ?
O10 O4 O12 3_565 . 1_455 81.69(19) ?
O10 O4 O12 3_565 . 3_665 56.47(19) ?
O10 O4 O13 3_565 . 3_666 120.3(2) ?
O10 O4 H1o5 3_565 . 1_454 60.1(12) ?
O10 O4 H1o10 3_565 . 3_565 14.46 ?
O10 O4 H2o10 3_565 . 3_565 14.71 ?
O10 O4 H1o12 3_565 . 3_665 39.87 ?
O10 O4 H2o12 3_565 . 1_455 83.16 ?
O11 O4 O12 1_455 . 1_455 73.1(2) ?
O11 O4 O12 1_455 . 3_665 110.1(2) ?
O11 O4 O13 1_455 . 3_666 60.78(18) ?
O11 O4 H1o5 1_455 . 1_454 115.7(15) ?
O11 O4 H1o10 1_455 . 3_565 73.03 ?
O11 O4 H2o10 1_455 . 3_565 85.19 ?
O11 O4 H1o12 1_455 . 3_665 98.23 ?
O11 O4 H2o12 1_455 . 1_455 66.93 ?
O12 O4 O12 1_455 . 3_665 55.85(19) ?
O12 O4 O13 1_455 . 3_666 51.13(16) ?
O12 O4 H1o5 1_455 . 1_454 132.7(11) ?
O12 O4 H1o10 1_455 . 3_565 95.45 ?
O12 O4 H2o10 1_455 . 3_565 76.73 ?
O12 O4 H1o12 1_455 . 3_665 59.74 ?
O12 O4 H2o12 1_455 . 1_455 7 ?
O12 O4 O13 3_665 . 3_666 105.6(2) ?
O12 O4 H1o5 3_665 . 1_454 79.0(12) ?
O12 O4 H1o10 3_665 . 3_565 68.46 ?
O12 O4 H2o10 3_665 . 3_565 42.36 ?
O12 O4 H1o12 3_665 . 3_665 16.7 ?
O12 O4 H2o12 3_665 . 1_455 62.31 ?
O13 O4 H1o5 3_666 . 1_454 174.8(15) ?
O13 O4 H1o10 3_666 . 3_565 128.2 ?
O13 O4 H2o10 3_666 . 3_565 122.74 ?
O13 O4 H1o12 3_666 . 3_665 110.77 ?
O13 O4 H2o12 3_666 . 1_455 45.83 ?
H1o5 O4 H1o10 1_454 . 3_565 50.88 ?
H1o5 O4 H2o10 1_454 . 3_565 59.1 ?
H1o5 O4 H1o12 1_454 . 3_665 72.94 ?
H1o5 O4 H2o12 1_454 . 1_455 137.54 ?
H1o10 O4 H2o10 3_565 . 3_565 26.26 ?
H1o10 O4 H1o12 3_565 . 3_665 52.41 ?
H1o10 O4 H2o12 3_565 . 1_455 96.29 ?
H2o10 O4 H1o12 3_565 . 3_665 26.15 ?
H2o10 O4 H2o12 3_565 . 1_455 79.84 ?
H1o12 O4 H2o12 3_665 . 1_455 64.98 ?
Pb O5 Pb 2_756 . 3_766 123.8(2) ?
Pb O5 O3 2_756 . . 110.64(16) ?
Pb O5 O4 2_756 . 1_656 132.9(3) ?
Pb O5 O4 2_756 . 4_666 58.59(13) ?
Pb O5 O6 2_756 . 1_656 66.00(12) ?
Pb O5 O7 2_756 . 1_655 109.8(3) ?
Pb O5 O7 2_756 . 4_665 49.29(13) ?
Pb O5 H1o5 2_756 . . 113.6(12) ?
Pb O5 H2o5 2_756 . . 96(3) ?
Pb O5 H1o10 2_756 . 2_656 99.48 ?
Pb O5 H1o10 2_756 . 3_666 134.35 ?
Pb O5 H2o10 2_756 . 2_656 82.48 ?
Pb O5 H2o10 2_756 . 3_666 153.62 ?
Pb O5 H1o12 2_756 . 2_756 58.32 ?
Pb O5 H1o12 2_756 . 3_766 177.57 ?
Pb O5 O3 3_766 . . 110.64(16) ?
Pb O5 O4 3_766 . 1_656 58.59(13) ?
Pb O5 O4 3_766 . 4_666 132.9(3) ?
Pb O5 O6 3_766 . 1_656 66.00(12) ?
Pb O5 O7 3_766 . 1_655 49.29(13) ?
Pb O5 O7 3_766 . 4_665 109.8(3) ?
Pb O5 H1o5 3_766 . . 113.6(12) ?
Pb O5 H2o5 3_766 . . 96(3) ?
Pb O5 H1o10 3_766 . 2_656 134.35 ?
Pb O5 H1o10 3_766 . 3_666 99.48 ?
Pb O5 H2o10 3_766 . 2_656 153.62 ?
Pb O5 H2o10 3_766 . 3_666 82.48 ?
Pb O5 H1o12 3_766 . 2_756 177.57 ?
Pb O5 H1o12 3_766 . 3_766 58.32 ?
O3 O5 O4 . . 1_656 110.3(2) ?
O3 O5 O4 . . 4_666 110.3(2) ?
O3 O5 O6 . . 1_656 168.7(4) ?
O3 O5 O7 . . 1_655 75.3(2) ?
O3 O5 O7 . . 4_665 75.3(2) ?
O3 O5 H1o5 . . . 73(5) ?
O3 O5 H2o5 . . . 36(6) ?
O3 O5 H1o10 . . 2_656 59.12 ?
O3 O5 H1o10 . . 3_666 59.12 ?
O3 O5 H2o10 . . 2_656 50.45 ?
O3 O5 H2o10 . . 3_666 50.45 ?
O3 O5 H1o12 . . 2_756 67.02 ?
O3 O5 H1o12 . . 3_766 67.02 ?
O4 O5 O4 1_656 . 4_666 85.8(3) ?
O4 O5 O6 1_656 . 1_656 77.7(2) ?
O4 O5 O7 1_656 . 1_655 102.33(15) ?
O4 O5 O7 1_656 . 4_665 168.1(3) ?
O4 O5 H1o5 1_656 . . 59(3) ?
O4 O5 H2o5 1_656 . . 131(2) ?
O4 O5 H1o10 1_656 . 2_656 82.29 ?
O4 O5 H1o10 1_656 . 3_666 56.87 ?
O4 O5 H2o10 1_656 . 2_656 106.89 ?
O4 O5 H2o10 1_656 . 3_666 59.86 ?
O4 O5 H1o12 1_656 . 2_756 121.22 ?
O4 O5 H1o12 1_656 . 3_766 48.83 ?
O4 O5 O6 4_666 . 1_656 77.7(2) ?
O4 O5 O7 4_666 . 1_655 168.1(3) ?
O4 O5 O7 4_666 . 4_665 102.33(15) ?
O4 O5 H1o5 4_666 . . 59(3) ?
O4 O5 H2o5 4_666 . . 131(2) ?
O4 O5 H1o10 4_666 . 2_656 56.87 ?
O4 O5 H1o10 4_666 . 3_666 82.29 ?
O4 O5 H2o10 4_666 . 2_656 59.86 ?
O4 O5 H2o10 4_666 . 3_666 106.89 ?
O4 O5 H1o12 4_666 . 2_756 48.83 ?
O4 O5 H1o12 4_666 . 3_766 121.22 ?
O6 O5 O7 1_656 . 1_655 95.4(2) ?
O6 O5 O7 1_656 . 4_665 95.4(2) ?
O6 O5 H1o5 1_656 . . 118(5) ?
O6 O5 H2o5 1_656 . . 132(6) ?
O6 O5 H1o10 1_656 . 2_656 131.31 ?
O6 O5 H1o10 1_656 . 3_666 131.31 ?
O6 O5 H2o10 1_656 . 2_656 136.32 ?
O6 O5 H2o10 1_656 . 3_666 136.32 ?
O6 O5 H1o12 1_656 . 2_756 116.42 ?
O6 O5 H1o12 1_656 . 3_766 116.42 ?
O7 O5 O7 1_655 . 4_665 68.3(2) ?
O7 O5 H1o5 1_655 . . 133(3) ?
O7 O5 H2o5 1_655 . . 48(4) ?
O7 O5 H1o10 1_655 . 2_656 132.25 ?
O7 O5 H1o10 1_655 . 3_666 109.4 ?
O7 O5 H2o10 1_655 . 2_656 124.32 ?
O7 O5 H2o10 1_655 . 3_666 84.84 ?
O7 O5 H1o12 1_655 . 2_756 129.55 ?
O7 O5 H1o12 1_655 . 3_766 70.5 ?
O7 O5 H1o5 4_665 . . 133(3) ?
O7 O5 H2o5 4_665 . . 48(4) ?
O7 O5 H1o10 4_665 . 2_656 109.4 ?
O7 O5 H1o10 4_665 . 3_666 132.25 ?
O7 O5 H2o10 4_665 . 2_656 84.84 ?
O7 O5 H2o10 4_665 . 3_666 124.32 ?
O7 O5 H1o12 4_665 . 2_756 70.5 ?
O7 O5 H1o12 4_665 . 3_766 129.55 ?
H1o5 O5 H2o5 . . . 109(7) ?
H1o5 O5 H1o10 . . 2_656 23.51 ?
H1o5 O5 H1o10 . . 3_666 23.51 ?
H1o5 O5 H2o10 . . 2_656 48.08 ?
H1o5 O5 H2o10 . . 3_666 48.08 ?
H1o5 O5 H1o12 . . 2_756 65.35 ?
H1o5 O5 H1o12 . . 3_766 65.35 ?
H2o5 O5 H1o10 . . 2_656 93.49 ?
H2o5 O5 H1o10 . . 3_666 93.49 ?
H2o5 O5 H2o10 . . 2_656 77.62 ?
H2o5 O5 H2o10 . . 3_666 77.62 ?
H2o5 O5 H1o12 . . 2_756 82.71 ?
H2o5 O5 H1o12 . . 3_766 82.71 ?
H1o10 O5 H1o10 2_656 . 3_666 35.25 ?
H1o10 O5 H2o10 2_656 . 2_656 24.6 ?
H1o10 O5 H2o10 2_656 . 3_666 56.17 ?
H1o10 O5 H1o12 2_656 . 2_756 44.16 ?
H1o10 O5 H1o12 2_656 . 3_766 78.81 ?
H1o10 O5 H2o10 3_666 . 2_656 56.17 ?
H1o10 O5 H2o10 3_666 . 3_666 24.6 ?
H1o10 O5 H1o12 3_666 . 2_756 78.81 ?
H1o10 O5 H1o12 3_666 . 3_766 44.16 ?
H2o10 O5 H2o10 2_656 . 3_666 71.18 ?
H2o10 O5 H1o12 2_656 . 2_756 24.18 ?
H2o10 O5 H1o12 2_656 . 3_766 95.36 ?
H2o10 O5 H1o12 3_666 . 2_756 95.36 ?
H2o10 O5 H1o12 3_666 . 3_766 24.18 ?
H1o12 O5 H1o12 2_756 . 3_766 119.53 ?
U2 O6 Pb . . 2_655 124.30(16) ?
U2 O6 Pb . . 3_665 124.30(16) ?
U2 O6 O1 . . . 50.4(2) ?
U2 O6 O2 . . . 52.2(2) ?
U2 O6 O5 . . 1_454 134.9(4) ?
U2 O6 O8 . . . 53.47(16) ?
U2 O6 O8 . . 4_565 53.47(16) ?
U2 O6 O10 . . 2_655 128.9(2) ?
U2 O6 O10 . . 3_665 128.9(2) ?
U2 O6 O11 . . . 57.44(15) ?
U2 O6 O11 . . 4_565 57.44(15) ?
U2 O6 H1o5 . . 1_454 122.9(14) ?
U2 O6 H1o10 . . 2_655 123.91 ?
U2 O6 H1o10 . . 3_665 123.91 ?
Pb O6 Pb 2_655 . 3_665 102.83(16) ?
Pb O6 O1 2_655 . . 124.41(13) ?
Pb O6 O2 2_655 . . 97.69(17) ?
Pb O6 O5 2_655 . 1_454 54.05(9) ?
Pb O6 O8 2_655 . . 142.6(2) ?
Pb O6 O8 2_655 . 4_565 71.28(11) ?
Pb O6 O10 2_655 . 2_655 51.41(15) ?
Pb O6 O10 2_655 . 3_665 102.6(2) ?
Pb O6 O11 2_655 . . 172.3(3) ?
Pb O6 O11 2_655 . 4_565 79.99(9) ?
Pb O6 H1o5 2_655 . 1_454 58.0(5) ?
Pb O6 H1o10 2_655 . 2_655 66.06 ?
Pb O6 H1o10 2_655 . 3_665 100.02 ?
Pb O6 O1 3_665 . . 124.41(13) ?
Pb O6 O2 3_665 . . 97.69(17) ?
Pb O6 O5 3_665 . 1_454 54.05(9) ?
Pb O6 O8 3_665 . . 71.28(11) ?
Pb O6 O8 3_665 . 4_565 142.6(2) ?
Pb O6 O10 3_665 . 2_655 102.6(2) ?
Pb O6 O10 3_665 . 3_665 51.41(15) ?
Pb O6 O11 3_665 . . 79.99(9) ?
Pb O6 O11 3_665 . 4_565 172.3(3) ?
Pb O6 H1o5 3_665 . 1_454 58.0(5) ?
Pb O6 H1o10 3_665 . 2_655 100.02 ?
Pb O6 H1o10 3_665 . 3_665 66.06 ?
O1 O6 O2 . . . 102.6(3) ?
O1 O6 O5 . . 1_454 174.7(4) ?
O1 O6 O8 . . . 84.60(18) ?
O1 O6 O8 . . 4_565 84.60(18) ?
O1 O6 O10 . . 2_655 88.1(2) ?
O1 O6 O10 . . 3_665 88.1(2) ?
O1 O6 O11 . . . 49.71(12) ?
O1 O6 O11 . . 4_565 49.71(12) ?
O1 O6 H1o5 . . 1_454 173.3(14) ?
O1 O6 H1o10 . . 2_655 77.49 ?
O1 O6 H1o10 . . 3_665 77.49 ?
O2 O6 O5 . . 1_454 82.7(3) ?
O2 O6 O8 . . . 48.92(15) ?
O2 O6 O8 . . 4_565 48.92(15) ?
O2 O6 O10 . . 2_655 146.01(18) ?
O2 O6 O10 . . 3_665 146.01(18) ?
O2 O6 O11 . . . 89.0(2) ?
O2 O6 O11 . . 4_565 89.0(2) ?
O2 O6 H1o5 . . 1_454 70.7(14) ?
O2 O6 H1o10 . . 2_655 158.22 ?
O2 O6 H1o10 . . 3_665 158.22 ?
O5 O6 O8 1_454 . . 99.1(2) ?
O5 O6 O8 1_454 . 4_565 99.1(2) ?
O5 O6 O10 1_454 . 2_655 87.5(2) ?
O5 O6 O10 1_454 . 3_665 87.5(2) ?
O5 O6 O11 1_454 . . 131.22(12) ?
O5 O6 O11 1_454 . 4_565 131.22(12) ?
O5 O6 H1o5 1_454 . 1_454 12.0(14) ?
O5 O6 H1o10 1_454 . 2_655 97.61 ?
O5 O6 H1o10 1_454 . 3_665 97.61 ?
O8 O6 O8 . . 4_565 91.0(2) ?
O8 O6 O10 . . 2_655 164.9(3) ?
O8 O6 O10 . . 3_665 101.41(19) ?
O8 O6 O11 . . . 45.10(15) ?
O8 O6 O11 . . 4_565 110.9(2) ?
O8 O6 H1o5 . . 1_454 90.7(10) ?
O8 O6 H1o10 . . 2_655 150.62 ?
O8 O6 H1o10 . . 3_665 110.03 ?
O8 O6 O10 4_565 . 2_655 101.41(19) ?
O8 O6 O10 4_565 . 3_665 164.9(3) ?
O8 O6 O11 4_565 . . 110.9(2) ?
O8 O6 O11 4_565 . 4_565 45.10(15) ?
O8 O6 H1o5 4_565 . 1_454 90.7(10) ?
O8 O6 H1o10 4_565 . 2_655 110.03 ?
O8 O6 H1o10 4_565 . 3_665 150.62 ?
O10 O6 O10 2_655 . 3_665 65.1(3) ?
O10 O6 O11 2_655 . . 121.1(3) ?
O10 O6 O11 2_655 . 4_565 73.4(2) ?
O10 O6 H1o5 2_655 . 1_454 97.6(12) ?
O10 O6 H1o10 2_655 . 2_655 14.66 ?
O10 O6 H1o10 2_655 . 3_665 55.37 ?
O10 O6 O11 3_665 . . 73.4(2) ?
O10 O6 O11 3_665 . 4_565 121.1(3) ?
O10 O6 H1o5 3_665 . 1_454 97.6(12) ?
O10 O6 H1o10 3_665 . 2_655 55.37 ?
O10 O6 H1o10 3_665 . 3_665 14.66 ?
O11 O6 O11 . . 4_565 96.32(19) ?
O11 O6 H1o5 . . 1_454 128.5(4) ?
O11 O6 H1o10 . . 2_655 106.5 ?
O11 O6 H1o10 . . 3_665 74.42 ?
O11 O6 H1o5 4_565 . 1_454 128.5(4) ?
O11 O6 H1o10 4_565 . 2_655 74.42 ?
O11 O6 H1o10 4_565 . 3_665 106.5 ?
H1o5 O6 H1o10 1_454 . 2_655 108.7 ?
H1o5 O6 H1o10 1_454 . 3_665 108.7 ?
H1o10 O6 H1o10 2_655 . 3_665 43.53 ?
U1 O7 Pb . . 3_666 157.8(3) ?
U1 O7 O1 . . 1_455 51.60(17) ?
U1 O7 O2 . . . 51.24(17) ?
U1 O7 O5 . . 1_455 140.8(2) ?
U1 O7 O7 . . 4_565 93.7(2) ?
U1 O7 O8 . . . 50.62(17) ?
U1 O7 O9 . . 3_666 107.1(2) ?
U1 O7 O10 . . 3_666 123.4(3) ?
U1 O7 O11 . . 1_455 51.39(17) ?
U1 O7 O12 . . 3_666 122.3(2) ?
U1 O7 O13 . . 3_666 55.39(17) ?
U1 O7 H2o5 . . 1_455 127.2(6) ?
U1 O7 H2o10 . . 3_666 110.24 ?
Pb O7 O1 3_666 . 1_455 147.9(3) ?
Pb O7 O2 3_666 . . 141.3(2) ?
Pb O7 O5 3_666 . 1_455 60.12(16) ?
Pb O7 O7 3_666 . 4_565 108.07(19) ?
Pb O7 O8 3_666 . . 118.11(18) ?
Pb O7 O9 3_666 . 3_666 50.70(14) ?
Pb O7 O10 3_666 . 3_666 55.00(17) ?
Pb O7 O11 3_666 . 1_455 125.2(2) ?
Pb O7 O12 3_666 . 3_666 50.02(14) ?
Pb O7 O13 3_666 . 3_666 102.72(19) ?
Pb O7 H2o5 3_666 . 1_455 73.2(4) ?
Pb O7 H2o10 3_666 . 3_666 64.44 ?
O1 O7 O2 1_455 . . 53.48(19) ?
O1 O7 O5 1_455 . 1_455 89.2(2) ?
O1 O7 O7 1_455 . 4_565 53.20(13) ?
O1 O7 O8 1_455 . . 92.7(2) ?
O1 O7 O9 1_455 . 3_666 152.8(2) ?
O1 O7 O10 1_455 . 3_666 135.9(2) ?
O1 O7 O11 1_455 . 1_455 51.06(14) ?
O1 O7 O12 1_455 . 3_666 112.4(2) ?
O1 O7 O13 1_455 . 3_666 100.3(2) ?
O1 O7 H2o5 1_455 . 1_455 75.7(5) ?
O1 O7 H2o10 1_455 . 3_666 134.64 ?
O2 O7 O5 . . 1_455 108.9(2) ?
O2 O7 O7 . . 4_565 53.37(16) ?
O2 O7 O8 . . . 50.33(16) ?
O2 O7 O9 . . 3_666 130.8(2) ?
O2 O7 O10 . . 3_666 88.2(2) ?
O2 O7 O11 . . 1_455 93.2(2) ?
O2 O7 O12 . . 3_666 165.9(2) ?
O2 O7 O13 . . 3_666 99.5(2) ?
O2 O7 H2o5 . . 1_455 101.4(8) ?
O2 O7 H2o10 . . 3_666 82.24 ?
O5 O7 O7 1_455 . 4_565 55.83(16) ?
O5 O7 O8 1_455 . . 148.3(2) ?
O5 O7 O9 1_455 . 3_666 109.9(2) ?
O5 O7 O10 1_455 . 3_666 83.2(2) ?
O5 O7 O11 1_455 . 1_455 106.5(2) ?
O5 O7 O12 1_455 . 3_666 67.72(18) ?
O5 O7 O13 1_455 . 3_666 150.0(3) ?
O5 O7 H2o5 1_455 . 1_455 13.7(7) ?
O5 O7 H2o10 1_455 . 3_666 97.47 ?
O7 O7 O8 4_565 . . 101.2(2) ?
O7 O7 O9 4_565 . 3_666 153.96(19) ?
O7 O7 O10 4_565 . 3_666 87.91(19) ?
O7 O7 O11 4_565 . 1_455 101.70(17) ?
O7 O7 O12 4_565 . 3_666 120.2(2) ?
O7 O7 O13 4_565 . 3_666 149.1(2) ?
O7 O7 H2o5 4_565 . 1_455 48.3(9) ?
O7 O7 H2o10 4_565 . 3_666 94.66 ?
O8 O7 O9 . . 3_666 81.2(2) ?
O8 O7 O10 . . 3_666 73.5(2) ?
O8 O7 O11 . . 1_455 99.1(2) ?
O8 O7 O12 . . 3_666 138.6(2) ?
O8 O7 O13 . . 3_666 60.30(18) ?
O8 O7 H2o5 . . 1_455 148.4(12) ?
O8 O7 H2o10 . . 3_666 59.82 ?
O9 O7 O10 3_666 . 3_666 67.73(19) ?
O9 O7 O11 3_666 . 1_455 103.50(19) ?
O9 O7 O12 3_666 . 3_666 61.24(17) ?
O9 O7 O13 3_666 . 3_666 53.69(16) ?
O9 O7 H2o5 3_666 . 1_455 121.8(4) ?
O9 O7 H2o10 3_666 . 3_666 63.85 ?
O10 O7 O11 3_666 . 1_455 169.0(3) ?
O10 O7 O12 3_666 . 3_666 104.6(2) ?
O10 O7 O13 3_666 . 3_666 107.7(2) ?
O10 O7 H2o5 3_666 . 1_455 94.4(13) ?
O10 O7 H2o10 3_666 . 3_666 14.3 ?
O11 O7 O12 1_455 . 3_666 75.34(19) ?
O11 O7 O13 1_455 . 3_666 61.31(16) ?
O11 O7 H2o5 1_455 . 1_455 96.0(14) ?
O11 O7 H2o10 1_455 . 3_666 155.73 ?
O12 O7 O13 3_666 . 3_666 82.43(19) ?
O12 O7 H2o5 3_666 . 1_455 72.2(11) ?
O12 O7 H2o10 3_666 . 3_666 111.58 ?
O13 O7 H2o5 3_666 . 1_455 150.0(15) ?
O13 O7 H2o10 3_666 . 3_666 95.78 ?
H2o5 O7 H2o10 1_455 . 3_666 108.22 ?
U1 O8 U2 . . . 104.96(18) ?
U1 O8 As . . . 144.7(3) ?
U1 O8 P . . . 144.7(3) ?
U1 O8 O2 . . . 54.04(16) ?
U1 O8 O3 . . . 107.4(2) ?
U1 O8 O4 . . . 38.52(13) ?
U1 O8 O6 . . . 97.07(18) ?
U1 O8 O7 . . . 35.92(12) ?
U1 O8 O9 . . . 114.6(2) ?
U1 O8 O11 . . . 161.4(3) ?
U1 O8 O13 . . . 133.5(3) ?
U1 O8 O13 . . 3_666 50.59(13) ?
U1 O8 H2o10 . . 3_666 99.46 ?
U2 O8 As . . . 104.2(3) ?
U2 O8 P . . . 104.2(3) ?
U2 O8 O2 . . . 51.24(16) ?
U2 O8 O3 . . . 35.57(15) ?
U2 O8 O4 . . . 100.61(19) ?
U2 O8 O6 . . . 33.62(11) ?
U2 O8 O7 . . . 104.5(2) ?
U2 O8 O9 . . . 111.9(3) ?
U2 O8 O11 . . . 62.78(17) ?
U2 O8 O13 . . . 119.8(2) ?
U2 O8 O13 . . 3_666 155.5(2) ?
U2 O8 H2o10 . . 3_666 86.75 ?
As O8 P . . . 0 ?
As O8 O2 . . . 152.5(4) ?
As O8 O3 . . . 107.9(2) ?
As O8 O4 . . . 116.0(3) ?
As O8 O6 . . . 96.2(3) ?
As O8 O7 . . . 146.7(3) ?
As O8 O9 . . . 34.01(16) ?
As O8 O11 . . . 41.73(18) ?
As O8 O13 . . . 34.15(17) ?
As O8 O13 . . 3_666 99.1(2) ?
As O8 H2o10 . . 3_666 101.7 ?
P O8 O2 . . . 152.5(4) ?
P O8 O3 . . . 107.9(2) ?
P O8 O4 . . . 116.0(3) ?
P O8 O6 . . . 96.2(3) ?
P O8 O7 . . . 146.7(3) ?
P O8 O9 . . . 34.01(16) ?
P O8 O11 . . . 41.73(18) ?
P O8 O13 . . . 34.15(17) ?
P O8 O13 . . 3_666 99.1(2) ?
P O8 H2o10 . . 3_666 101.7 ?
O2 O8 O3 . . . 60.87(17) ?
O2 O8 O4 . . . 65.07(18) ?
O2 O8 O6 . . . 56.7(2) ?
O2 O8 O7 . . . 60.6(2) ?
O2 O8 O9 . . . 135.2(3) ?
O2 O8 O11 . . . 113.5(3) ?
O2 O8 O13 . . . 162.0(3) ?
O2 O8 O13 . . 3_666 104.3(2) ?
O2 O8 H2o10 . . 3_666 90.06 ?
O3 O8 O4 . . . 125.3(2) ?
O3 O8 O6 . . . 69.19(19) ?
O3 O8 O7 . . . 86.5(2) ?
O3 O8 O9 . . . 133.7(3) ?
O3 O8 O11 . . . 71.4(2) ?
O3 O8 O13 . . . 102.52(18) ?
O3 O8 O13 . . 3_666 140.3(3) ?
O3 O8 H2o10 . . 3_666 51.18 ?
O4 O8 O6 . . . 75.02(19) ?
O4 O8 O7 . . . 74.41(18) ?
O4 O8 O9 . . . 82.0(2) ?
O4 O8 O11 . . . 126.5(3) ?
O4 O8 O13 . . . 132.2(2) ?
O4 O8 O13 . . 3_666 61.79(16) ?
O4 O8 H2o10 . . 3_666 137.93 ?
O6 O8 O7 . . . 117.0(2) ?
O6 O8 O9 . . . 86.9(2) ?
O6 O8 O11 . . . 64.9(2) ?
O6 O8 O13 . . . 126.8(3) ?
O6 O8 O13 . . 3_666 136.6(2) ?
O6 O8 H2o10 . . 3_666 120.36 ?
O7 O8 O9 . . . 139.6(2) ?
O7 O8 O11 . . . 155.7(3) ?
O7 O8 O13 . . . 114.6(3) ?
O7 O8 O13 . . 3_666 56.19(17) ?
O7 O8 H2o10 . . 3_666 63.69 ?
O9 O8 O11 . . . 62.6(2) ?
O9 O8 O13 . . . 60.79(19) ?
O9 O8 O13 . . 3_666 83.8(2) ?
O9 O8 H2o10 . . 3_666 133.61 ?
O11 O8 O13 . . . 62.9(2) ?
O11 O8 O13 . . 3_666 140.9(3) ?
O11 O8 H2o10 . . 3_666 93.86 ?
O13 O8 O13 . . 3_666 83.93(19) ?
O13 O8 H2o10 . . 3_666 73.01 ?
O13 O8 H2o10 3_666 . 3_666 95.76 ?
Pb O9 Pb . . 3_665 105.1(2) ?
Pb O9 As . . . 136.3(3) ?
Pb O9 P . . . 136.3(3) ?
Pb O9 O7 . . 3_666 50.94(14) ?
Pb O9 O8 . . . 165.0(3) ?
Pb O9 O9 . . 3_665 55.71(15) ?
Pb O9 O10 . . . 49.74(16) ?
Pb O9 O11 . . . 127.3(2) ?
Pb O9 O12 . . . 51.00(13) ?
Pb O9 O13 . . . 107.8(2) ?
Pb O9 H2o10 . . . 63.08 ?
Pb O9 H2o12 . . . 65.34 ?
Pb O9 As 3_665 . . 116.0(3) ?
Pb O9 P 3_665 . . 116.0(3) ?
Pb O9 O7 3_665 . 3_666 153.1(2) ?
Pb O9 O8 3_665 . . 88.64(19) ?
Pb O9 O9 3_665 . 3_665 49.36(13) ?
Pb O9 O10 3_665 . . 99.26(17) ?
Pb O9 O11 3_665 . . 98.6(2) ?
Pb O9 O12 3_665 . . 114.1(2) ?
Pb O9 O13 3_665 . . 147.1(3) ?
Pb O9 H2o10 3_665 . . 99.03 ?
Pb O9 H2o12 3_665 . . 111.77 ?
As O9 P . . . 0 ?
As O9 O7 . . 3_666 90.6(2) ?
As O9 O8 . . . 34.28(16) ?
As O9 O9 . . 3_665 160.6(3) ?
As O9 O10 . . . 130.8(3) ?
As O9 O11 . . . 35.12(19) ?
As O9 O12 . . . 96.7(2) ?
As O9 O13 . . . 32.36(15) ?
As O9 H2o10 . . . 120.82 ?
As O9 H2o12 . . . 85.41 ?
P O9 O7 . . 3_666 90.6(2) ?
P O9 O8 . . . 34.28(16) ?
P O9 O9 . . 3_665 160.6(3) ?
P O9 O10 . . . 130.8(3) ?
P O9 O11 . . . 35.12(19) ?
P O9 O12 . . . 96.7(2) ?
P O9 O13 . . . 32.36(15) ?
P O9 H2o10 . . . 120.82 ?
P O9 H2o12 . . . 85.41 ?
O7 O9 O8 3_666 . . 114.3(3) ?
O7 O9 O9 3_666 . 3_665 105.5(2) ?
O7 O9 O10 3_666 . . 57.05(16) ?
O7 O9 O11 3_666 . . 106.1(2) ?
O7 O9 O12 3_666 . . 63.19(17) ?
O7 O9 O13 3_666 . . 58.68(17) ?
O7 O9 H2o10 3_666 . . 61.18 ?
O7 O9 H2o12 3_666 . . 72.18 ?
O8 O9 O9 . . 3_665 137.6(2) ?
O8 O9 O10 . . . 123.0(3) ?
O8 O9 O11 . . . 54.3(2) ?
O8 O9 O12 . . . 128.8(2) ?
O8 O9 O13 . . . 58.89(19) ?
O8 O9 H2o10 . . . 109.45 ?
O8 O9 H2o12 . . . 115.56 ?
O9 O9 O10 3_665 . . 68.27(19) ?
O9 O9 O11 3_665 . . 127.2(3) ?
O9 O9 O12 3_665 . . 81.7(2) ?
O9 O9 O13 3_665 . . 163.4(3) ?
O9 O9 H2o10 3_665 . . 77.2 ?
O9 O9 H2o12 3_665 . . 89.4 ?
O10 O9 O11 . . . 161.9(3) ?
O10 O9 O12 . . . 99.0(2) ?
O10 O9 O13 . . . 103.0(2) ?
O10 O9 H2o10 . . . 13.59 ?
O10 O9 H2o12 . . . 113.21 ?
O11 O9 O12 . . . 76.46(19) ?
O11 O9 O13 . . . 59.5(2) ?
O11 O9 H2o10 . . . 155.58 ?
O11 O9 H2o12 . . . 62.28 ?
O12 O9 O13 . . . 86.0(2) ?
O12 O9 H2o10 . . . 111.03 ?
O12 O9 H2o12 . . . 14.41 ?
O13 O9 H2o10 . . . 97.11 ?
O13 O9 H2o12 . . . 81.11 ?
H2o10 O9 H2o12 . . . 124.92 ?
Pb O10 O3 . . 2_646 134.4(2) ?
Pb O10 O4 . . 3_565 125.3(3) ?
Pb O10 O6 . . 2_645 68.1(2) ?
Pb O10 O7 . . 3_666 48.88(14) ?
Pb O10 O9 . . . 44.38(15) ?
Pb O10 O10 . . 4_555 109.2(3) ?
Pb O10 O12 . . 1_455 122.0(3) ?
Pb O10 H1o5 . . 2_646 160.3(14) ?
Pb O10 H1o10 . . . 120 ?
Pb O10 H1o10 . . 4_555 113.43 ?
Pb O10 H2o10 . . . 120 ?
Pb O10 H1o12 . . 1_455 119.84 ?
Pb O10 H2o12 . . 1_455 111.81 ?
O3 O10 O4 2_646 . 3_565 100.3(2) ?
O3 O10 O6 2_646 . 2_645 115.3(3) ?
O3 O10 O7 2_646 . 3_666 86.2(2) ?
O3 O10 O9 2_646 . . 120.5(3) ?
O3 O10 O10 2_646 . 4_555 57.9(2) ?
O3 O10 O12 2_646 . 1_455 82.6(3) ?
O3 O10 H1o5 2_646 . 2_646 54.0(14) ?
O3 O10 H1o10 2_646 . . 77.67 ?
O3 O10 H1o10 2_646 . 4_555 62.96 ?
O3 O10 H2o10 2_646 . . 60.91 ?
O3 O10 H1o12 2_646 . 1_455 84.49 ?
O3 O10 H2o12 2_646 . 1_455 86.79 ?
O4 O10 O6 3_565 . 2_645 90.2(2) ?
O4 O10 O7 3_565 . 3_666 170.1(3) ?
O4 O10 O9 3_565 . . 114.9(2) ?
O4 O10 O10 3_565 . 4_555 97.7(2) ?
O4 O10 O12 3_565 . 1_455 55.61(19) ?
O4 O10 H1o5 3_565 . 2_646 50.8(10) ?
O4 O10 H1o10 3_565 . . 62.3 ?
O4 O10 H1o10 3_565 . 4_555 87.16 ?
O4 O10 H2o10 3_565 . . 83.54 ?
O4 O10 H1o12 3_565 . 1_455 56.22 ?
O4 O10 H2o12 3_565 . 1_455 64.78 ?
O6 O10 O7 2_645 . 3_666 93.8(2) ?
O6 O10 O9 2_645 . . 111.0(3) ?
O6 O10 O10 2_645 . 4_555 57.4(2) ?
O6 O10 O12 2_645 . 1_455 144.7(3) ?
O6 O10 H1o5 2_645 . 2_646 92.2(14) ?
O6 O10 H1o10 2_645 . . 51.94 ?
O6 O10 H1o10 2_645 . 4_555 54.02 ?
O6 O10 H2o10 2_645 . . 171.74 ?
O6 O10 H1o12 2_645 . 1_455 144.57 ?
O6 O10 H2o12 2_645 . 1_455 149.91 ?
O7 O10 O9 3_666 . . 55.22(16) ?
O7 O10 O10 3_666 . 4_555 92.1(2) ?
O7 O10 O12 3_666 . 1_455 118.6(3) ?
O7 O10 H1o5 3_666 . 2_646 138.0(11) ?
O7 O10 H1o10 3_666 . . 126.89 ?
O7 O10 H1o10 3_666 . 4_555 102.5 ?
O7 O10 H2o10 3_666 . . 93.28 ?
O7 O10 H1o12 3_666 . 1_455 117.68 ?
O7 O10 H2o12 3_666 . 1_455 108.54 ?
O9 O10 O10 . . 4_555 146.2(2) ?
O9 O10 O12 . . 1_455 80.3(2) ?
O9 O10 H1o5 . . 2_646 153.8(10) ?
O9 O10 H1o10 . . . 161.1 ?
O9 O10 H1o10 . . 4_555 154.81 ?
O9 O10 H2o10 . . . 76.62 ?
O9 O10 H1o12 . . 1_455 78.33 ?
O9 O10 H2o12 . . 1_455 69.18 ?
O10 O10 O12 4_555 . 1_455 128.7(3) ?
O10 O10 H1o5 4_555 . 2_646 57.3(7) ?
O10 O10 H1o10 4_555 . . 37.05 ?
O10 O10 H1o10 4_555 . 4_555 10.98 ?
O10 O10 H2o10 4_555 . . 118.01 ?
O10 O10 H1o12 4_555 . 1_455 130.92 ?
O10 O10 H2o12 4_555 . 1_455 138.16 ?
O12 O10 H1o5 1_455 . 2_646 73.6(9) ?
O12 O10 H1o10 1_455 . . 109.03 ?
O12 O10 H1o10 1_455 . 4_555 124.01 ?
O12 O10 H2o10 1_455 . . 31.09 ?
O12 O10 H1o12 1_455 . 1_455 2.21 ?
O12 O10 H2o12 1_455 . 1_455 11.43 ?
H1o5 O10 H1o10 2_646 . . 40.34 ?
H1o5 O10 H1o10 2_646 . 4_555 50.59 ?
H1o5 O10 H2o10 2_646 . . 79.69 ?
H1o5 O10 H1o12 2_646 . 1_455 75.65 ?
H1o5 O10 H2o12 2_646 . 1_455 84.66 ?
H1o10 O10 H1o10 . . 4_555 26.07 ?
H1o10 O10 H2o10 . . . 120 ?
H1o10 O10 H1o12 . . 1_455 110.69 ?
H1o10 O10 H2o12 . . 1_455 120.41 ?
H1o10 O10 H2o10 4_555 . . 120.04 ?
H1o10 O10 H1o12 4_555 . 1_455 126.12 ?
H1o10 O10 H2o12 4_555 . 1_455 134.7 ?
H2o10 O10 H1o12 . . 1_455 31.69 ?
H2o10 O10 H2o12 . . 1_455 28.65 ?
H1o12 O10 H2o12 1_455 . 1_455 9.72 ?
U1 O11 U2 1_655 . . 104.48(18) ?
U1 O11 As 1_655 . . 149.5(3) ?
U1 O11 P 1_655 . . 149.5(3) ?
U1 O11 O1 1_655 . . 54.28(17) ?
U1 O11 O3 1_655 . . 95.19(19) ?
U1 O11 O4 1_655 . 1_655 38.30(13) ?
U1 O11 O6 1_655 . . 109.6(2) ?
U1 O11 O7 1_655 . 1_655 36.75(13) ?
U1 O11 O8 1_655 . . 157.6(3) ?
U1 O11 O9 1_655 . . 138.5(3) ?
U1 O11 O13 1_655 . . 118.3(2) ?
U1 O11 O13 1_655 . 3_766 50.48(13) ?
U1 O11 H1o10 1_655 . 3_665 85.94 ?
U1 O11 H2o12 1_655 . . 72.02 ?
U2 O11 As . . . 102.7(2) ?
U2 O11 P . . . 102.7(2) ?
U2 O11 O1 . . . 51.15(17) ?
U2 O11 O3 . . . 33.30(12) ?
U2 O11 O4 . . 1_655 110.3(2) ?
U2 O11 O6 . . . 35.09(13) ?
U2 O11 O7 . . 1_655 94.53(18) ?
U2 O11 O8 . . . 61.67(17) ?
U2 O11 O9 . . . 111.42(19) ?
U2 O11 O13 . . . 118.2(3) ?
U2 O11 O13 . . 3_766 150.8(2) ?
U2 O11 H1o10 . . 3_665 77.06 ?
U2 O11 H2o12 . . . 154.61 ?
As O11 P . . . 0 ?
As O11 O1 . . . 153.8(3) ?
As O11 O3 . . . 100.1(3) ?
As O11 O4 . . 1_655 138.2(3) ?
As O11 O6 . . . 100.5(2) ?
As O11 O7 . . 1_655 127.7(3) ?
As O11 O8 . . . 41.38(18) ?
As O11 O9 . . . 34.56(18) ?
As O11 O13 . . . 33.78(15) ?
As O11 O13 . . 3_766 99.4(2) ?
As O11 H1o10 . . 3_665 113.47 ?
As O11 H2o12 . . . 88.83 ?
P O11 O1 . . . 153.8(3) ?
P O11 O3 . . . 100.1(3) ?
P O11 O4 . . 1_655 138.2(3) ?
P O11 O6 . . . 100.5(2) ?
P O11 O7 . . 1_655 127.7(3) ?
P O11 O8 . . . 41.38(18) ?
P O11 O9 . . . 34.56(18) ?
P O11 O13 . . . 33.78(15) ?
P O11 O13 . . 3_766 99.4(2) ?
P O11 H1o10 . . 3_665 113.47 ?
P O11 H2o12 . . . 88.83 ?
O1 O11 O3 . . . 57.4(2) ?
O1 O11 O4 . . 1_655 65.0(2) ?
O1 O11 O6 . . . 60.58(17) ?
O1 O11 O7 . . 1_655 61.18(18) ?
O1 O11 O8 . . . 112.4(3) ?
O1 O11 O9 . . . 147.5(3) ?
O1 O11 O13 . . . 149.0(3) ?
O1 O11 O13 . . 3_766 104.5(2) ?
O1 O11 H1o10 . . 3_665 67.52 ?
O1 O11 H2o12 . . . 116.07 ?
O3 O11 O4 . . 1_655 121.5(2) ?
O3 O11 O6 . . . 68.39(19) ?
O3 O11 O7 . . 1_655 69.77(19) ?
O3 O11 O8 . . . 63.4(2) ?
O3 O11 O9 . . . 126.3(3) ?
O3 O11 O13 . . . 97.5(3) ?
O3 O11 O13 . . 3_766 123.8(2) ?
O3 O11 H1o10 . . 3_665 108.28 ?
O3 O11 H2o12 . . . 165.81 ?
O4 O11 O6 1_655 . . 92.7(2) ?
O4 O11 O7 1_655 . 1_655 75.02(18) ?
O4 O11 O8 1_655 . . 159.4(3) ?
O4 O11 O9 1_655 . . 107.2(3) ?
O4 O11 O13 1_655 . . 131.1(2) ?
O4 O11 O13 1_655 . 3_766 61.43(18) ?
O4 O11 H1o10 1_655 . 3_665 53.4 ?
O4 O11 H2o12 1_655 . . 51.16 ?
O6 O11 O7 . . 1_655 120.1(2) ?
O6 O11 O8 . . . 70.0(2) ?
O6 O11 O9 . . . 89.55(18) ?
O6 O11 O13 . . . 131.2(2) ?
O6 O11 O13 . . 3_766 154.1(3) ?
O6 O11 H1o10 . . 3_665 45.18 ?
O6 O11 H2o12 . . . 121.07 ?
O7 O11 O8 1_655 . . 122.8(3) ?
O7 O11 O9 1_655 . . 150.3(2) ?
O7 O11 O13 1_655 . . 94.9(2) ?
O7 O11 O13 1_655 . 3_766 56.64(15) ?
O7 O11 H1o10 1_655 . 3_665 118.48 ?
O7 O11 H2o12 1_655 . . 96.05 ?
O8 O11 O9 . . . 63.1(2) ?
O8 O11 O13 . . . 62.2(2) ?
O8 O11 O13 . . 3_766 135.2(3) ?
O8 O11 H1o10 . . 3_665 106.2 ?
O8 O11 H2o12 . . . 128.32 ?
O9 O11 O13 . . . 60.74(19) ?
O9 O11 O13 . . 3_766 97.6(2) ?
O9 O11 H1o10 . . 3_665 82.48 ?
O9 O11 H2o12 . . . 66.57 ?
O13 O11 O13 . . 3_766 72.99(19) ?
O13 O11 H1o10 . . 3_665 143 ?
O13 O11 H2o12 . . . 83.78 ?
O13 O11 H1o10 3_766 . 3_665 110.96 ?
O13 O11 H2o12 3_766 . . 43.07 ?
H1o10 O11 H2o12 3_665 . . 77.6 ?
Pb O12 O4 . . 1_655 128.14(18) ?
Pb O12 O4 . . 3_665 62.70(16) ?
Pb O12 O7 . . 3_666 46.70(13) ?
Pb O12 O9 . . . 47.35(13) ?
Pb O12 O10 . . 1_655 115.3(2) ?
Pb O12 O12 . . 3_765 104.7(2) ?
Pb O12 O13 . . 3_766 127.3(3) ?
Pb O12 H1o5 . . 2_746 61.9(10) ?
Pb O12 H1o10 . . 1_655 101.62 ?
Pb O12 H2o10 . . 1_655 118.31 ?
Pb O12 H1o12 . . . 120 ?
Pb O12 H1o12 . . 3_765 96.24 ?
Pb O12 H2o12 . . . 120 ?
Pb O12 H2o12 . . 3_765 96.73 ?
O4 O12 O4 1_655 . 3_665 124.1(3) ?
O4 O12 O7 1_655 . 3_666 129.2(3) ?
O4 O12 O9 1_655 . . 85.93(17) ?
O4 O12 O10 1_655 . 1_655 113.3(2) ?
O4 O12 O12 1_655 . 3_765 53.97(16) ?
O4 O12 O13 1_655 . 3_766 59.03(15) ?
O4 O12 H1o5 1_655 . 2_746 165.9(13) ?
O4 O12 H1o10 1_655 . 1_655 125.38 ?
O4 O12 H2o10 1_655 . 1_655 112.88 ?
O4 O12 H1o12 1_655 . . 107.84 ?
O4 O12 H1o12 1_655 . 3_765 49.6 ?
O4 O12 H2o12 1_655 . . 22.48 ?
O4 O12 H2o12 1_655 . 3_765 70.15 ?
O4 O12 O7 3_665 . 3_666 98.29(19) ?
O4 O12 O9 3_665 . . 103.24(19) ?
O4 O12 O10 3_665 . 1_655 67.9(2) ?
O4 O12 O12 3_665 . 3_765 70.2(2) ?
O4 O12 O13 3_665 . 3_766 166.6(3) ?
O4 O12 H1o5 3_665 . 2_746 48.0(12) ?
O4 O12 H1o10 3_665 . 1_655 56.66 ?
O4 O12 H2o10 3_665 . 1_655 77.61 ?
O4 O12 H1o12 3_665 . . 69.49 ?
O4 O12 H1o12 3_665 . 3_765 76.63 ?
O4 O12 H2o12 3_665 . . 143.99 ?
O4 O12 H2o12 3_665 . 3_765 54.06 ?
O7 O12 O9 3_666 . . 55.58(17) ?
O7 O12 O10 3_666 . 1_655 107.5(2) ?
O7 O12 O12 3_666 . 3_765 149.3(2) ?
O7 O12 O13 3_666 . 3_766 86.4(2) ?
O7 O12 H1o5 3_666 . 2_746 64.5(13) ?
O7 O12 H1o10 3_666 . 1_655 99.88 ?
O7 O12 H2o10 3_666 . 1_655 101.52 ?
O7 O12 H1o12 3_666 . . 112.79 ?
O7 O12 H1o12 3_666 . 3_765 136.16 ?
O7 O12 H2o12 3_666 . . 107.37 ?
O7 O12 H2o12 3_666 . 3_765 143.4 ?
O9 O12 O10 . . 1_655 160.8(2) ?
O9 O12 O12 . . 3_765 98.23(19) ?
O9 O12 O13 . . 3_766 89.8(2) ?
O9 O12 H1o5 . . 2_746 106.8(11) ?
O9 O12 H1o10 . . 1_655 148.18 ?
O9 O12 H2o10 . . 1_655 157.09 ?
O9 O12 H1o12 . . . 166.23 ?
O9 O12 H1o12 . . 3_765 82.81 ?
O9 O12 H2o12 . . . 72.91 ?
O9 O12 H2o12 . . 3_765 103.52 ?
O10 O12 O12 1_655 . 3_765 94.7(3) ?
O10 O12 O13 1_655 . 3_766 98.7(2) ?
O10 O12 H1o5 1_655 . 2_746 54.4(11) ?
O10 O12 H1o10 1_655 . 1_655 13.86 ?
O10 O12 H2o10 1_655 . 1_655 11.02 ?
O10 O12 H1o12 1_655 . . 5.57 ?
O10 O12 H1o12 1_655 . 3_765 110.35 ?
O10 O12 H2o12 1_655 . . 124.57 ?
O10 O12 H2o12 1_655 . 3_765 85.36 ?
O12 O12 O13 3_765 . 3_766 111.5(2) ?
O12 O12 H1o5 3_765 . 2_746 116.7(13) ?
O12 O12 H1o10 3_765 . 1_655 96.96 ?
O12 O12 H2o10 3_765 . 1_655 103.43 ?
O12 O12 H1o12 3_765 . . 90.34 ?
O12 O12 H1o12 3_765 . 3_765 15.7 ?
O12 O12 H2o12 3_765 . . 74.94 ?
O12 O12 H2o12 3_765 . 3_765 16.35 ?
O13 O12 H1o5 3_766 . 2_746 125.5(11) ?
O13 O12 H1o10 3_766 . 1_655 110.29 ?
O13 O12 H2o10 3_766 . 1_655 89.2 ?
O13 O12 H1o12 3_766 . . 97.13 ?
O13 O12 H1o12 3_766 . 3_765 108.54 ?
O13 O12 H2o12 3_766 . . 43.06 ?
O13 O12 H2o12 3_766 . 3_765 126.27 ?
H1o5 O12 H1o10 2_746 . 1_655 41.49 ?
H1o5 O12 H2o10 2_746 . 1_655 56.48 ?
H1o5 O12 H1o12 2_746 . . 59.57 ?
H1o5 O12 H1o12 2_746 . 3_765 124.64 ?
H1o5 O12 H2o12 2_746 . . 168 ?
H1o5 O12 H2o12 2_746 . 3_765 100.35 ?
H1o10 O12 H2o10 1_655 . 1_655 21.21 ?
H1o10 O12 H1o12 1_655 . . 18.42 ?
H1o10 O12 H1o12 1_655 . 3_765 111.91 ?
H1o10 O12 H2o12 1_655 . . 138.36 ?
H1o10 O12 H2o12 1_655 . 3_765 84.7 ?
H2o10 O12 H1o12 1_655 . . 13.5 ?
H2o10 O12 H1o12 1_655 . 3_765 119.1 ?
H2o10 O12 H2o12 1_655 . . 119.87 ?
H2o10 O12 H2o12 1_655 . 3_765 95.47 ?
H1o12 O12 H1o12 . . 3_765 106.04 ?
H1o12 O12 H2o12 . . . 120 ?
H1o12 O12 H2o12 . . 3_765 81.98 ?
H1o12 O12 H2o12 3_765 . . 67.36 ?
H1o12 O12 H2o12 3_765 . 3_765 27.81 ?
H2o12 O12 H2o12 . . 3_765 91.29 ?
U1 O13 As 3_666 . . 138.0(3) ?
U1 O13 P 3_666 . . 138.0(3) ?
U1 O13 O4 3_666 . 3_666 36.68(12) ?
U1 O13 O7 3_666 . 3_666 39.13(13) ?
U1 O13 O8 3_666 . . 146.1(2) ?
U1 O13 O8 3_666 . 3_666 51.33(13) ?
U1 O13 O9 3_666 . . 105.1(2) ?
U1 O13 O11 3_666 . . 147.9(3) ?
U1 O13 O11 3_666 . 3_766 50.59(13) ?
U1 O13 O12 3_666 . 3_766 103.91(19) ?
U1 O13 O13 3_666 . 3_766 95.91(17) ?
U1 O13 H1o12 3_666 . 3_766 111.47 ?
U1 O13 H2o12 3_666 . 3_766 89.4 ?
As O13 P . . . 0 ?
As O13 O4 . . 3_666 167.3(3) ?
As O13 O7 . . 3_666 100.2(3) ?
As O13 O8 . . . 35.13(18) ?
As O13 O8 . . 3_666 109.8(2) ?
As O13 O9 . . . 33.00(16) ?
As O13 O11 . . . 35.02(15) ?
As O13 O11 . . 3_766 131.3(3) ?
As O13 O12 . . 3_766 117.9(2) ?
As O13 O13 . . 3_766 86.6(2) ?
As O13 H1o12 . . 3_766 109.78 ?
As O13 H2o12 . . 3_766 132.32 ?
P O13 O4 . . 3_666 167.3(3) ?
P O13 O7 . . 3_666 100.2(3) ?
P O13 O8 . . . 35.13(18) ?
P O13 O8 . . 3_666 109.8(2) ?
P O13 O9 . . . 33.00(16) ?
P O13 O11 . . . 35.02(15) ?
P O13 O11 . . 3_766 131.3(3) ?
P O13 O12 . . 3_766 117.9(2) ?
P O13 O13 . . 3_766 86.6(2) ?
P O13 H1o12 . . 3_766 109.78 ?
P O13 H2o12 . . 3_766 132.32 ?
O4 O13 O7 3_666 . 3_666 75.81(18) ?
O4 O13 O8 3_666 . . 138.4(3) ?
O4 O13 O8 3_666 . 3_666 57.55(16) ?
O4 O13 O9 3_666 . . 139.5(2) ?
O4 O13 O11 3_666 . . 157.5(2) ?
O4 O13 O11 3_666 . 3_766 57.80(18) ?
O4 O13 O12 3_666 . 3_766 69.85(18) ?
O4 O13 O13 3_666 . 3_766 104.74(17) ?
O4 O13 H1o12 3_666 . 3_766 75.06 ?
O4 O13 H2o12 3_666 . 3_766 56.28 ?
O7 O13 O8 3_666 . . 123.9(2) ?
O7 O13 O8 3_666 . 3_666 63.51(18) ?
O7 O13 O9 3_666 . . 67.63(19) ?
O7 O13 O11 3_666 . . 113.4(3) ?
O7 O13 O11 3_666 . 3_766 62.05(16) ?
O7 O13 O12 3_666 . 3_766 138.9(2) ?
O7 O13 O13 3_666 . 3_766 84.06(19) ?
O7 O13 H1o12 3_666 . 3_766 150.03 ?
O7 O13 H2o12 3_666 . 3_766 124.66 ?
O8 O13 O8 . . 3_666 96.1(2) ?
O8 O13 O9 . . . 60.3(2) ?
O8 O13 O11 . . . 54.84(19) ?
O8 O13 O11 . . 3_766 161.7(3) ?
O8 O13 O12 . . 3_766 96.9(2) ?
O8 O13 O13 . . 3_766 113.0(2) ?
O8 O13 H1o12 . . 3_766 83.49 ?
O8 O13 H2o12 . . 3_766 110.61 ?
O8 O13 O9 3_666 . . 89.8(2) ?
O8 O13 O11 3_666 . . 144.8(2) ?
O8 O13 O11 3_666 . 3_766 101.63(19) ?
O8 O13 O12 3_666 . 3_766 112.4(3) ?
O8 O13 O13 3_666 . 3_766 145.3(2) ?
O8 O13 H1o12 3_666 . 3_766 105.44 ?
O8 O13 H2o12 3_666 . 3_766 104.65 ?
O9 O13 O11 . . . 59.80(19) ?
O9 O13 O11 . . 3_766 114.8(3) ?
O9 O13 O12 . . 3_766 150.6(2) ?
O9 O13 O13 . . 3_766 88.7(2) ?
O9 O13 H1o12 . . 3_766 142.24 ?
O9 O13 H2o12 . . 3_766 164.08 ?
O11 O13 O11 . . 3_766 107.0(2) ?
O11 O13 O12 . . 3_766 92.4(2) ?
O11 O13 O13 . . 3_766 58.16(17) ?
O11 O13 H1o12 . . 3_766 91.64 ?
O11 O13 H2o12 . . 3_766 104.35 ?
O11 O13 O12 3_766 . 3_766 80.54(18) ?
O11 O13 O13 3_766 . 3_766 48.86(16) ?
O11 O13 H1o12 3_766 . 3_766 96 ?
O11 O13 H2o12 3_766 . 3_766 69.27 ?
O12 O13 O13 3_766 . 3_766 83.51(19) ?
O12 O13 H1o12 3_766 . 3_766 15.94 ?
O12 O13 H2o12 3_766 . 3_766 14.62 ?
O13 O13 H1o12 3_766 . 3_766 96.62 ?
O13 O13 H2o12 3_766 . 3_766 83.15 ?
H1o12 O13 H2o12 3_766 . 3_766 27.31 ?
Pb H1o5 Pb 2_756 . 3_766 100.5(18) ?
Pb H1o5 O3 2_756 . . 102.5(19) ?
Pb H1o5 O4 2_756 . 1_656 128.9(19) ?
Pb H1o5 O4 2_756 . 4_666 56.7(6) ?
Pb H1o5 O5 2_756 . . 53.0(12) ?
Pb H1o5 O6 2_756 . 1_656 56.5(9) ?
Pb H1o5 O10 2_756 . 2_656 96.4(3) ?
Pb H1o5 O10 2_756 . 3_666 160.4(15) ?
Pb H1o5 O12 2_756 . 2_756 45.0(3) ?
Pb H1o5 O12 2_756 . 3_766 142(2) ?
Pb H1o5 H2o5 2_756 . . 69(2) ?
Pb H1o5 H1o10 2_756 . 2_656 106.52 ?
Pb H1o5 H1o10 2_756 . 3_666 152.96 ?
Pb H1o5 H2o10 2_756 . 2_656 84.05 ?
Pb H1o5 H2o10 2_756 . 3_666 159.71 ?
Pb H1o5 H1o12 2_756 . 2_756 57.63 ?
Pb H1o5 H1o12 2_756 . 3_766 153.98 ?
Pb H1o5 O3 3_766 . . 102.5(19) ?
Pb H1o5 O4 3_766 . 1_656 56.7(6) ?
Pb H1o5 O4 3_766 . 4_666 128.9(19) ?
Pb H1o5 O5 3_766 . . 53.0(12) ?
Pb H1o5 O6 3_766 . 1_656 56.5(9) ?
Pb H1o5 O10 3_766 . 2_656 160.4(15) ?
Pb H1o5 O10 3_766 . 3_666 96.4(3) ?
Pb H1o5 O12 3_766 . 2_756 142(2) ?
Pb H1o5 O12 3_766 . 3_766 45.0(3) ?
Pb H1o5 H2o5 3_766 . . 69(2) ?
Pb H1o5 H1o10 3_766 . 2_656 152.96 ?
Pb H1o5 H1o10 3_766 . 3_666 106.52 ?
Pb H1o5 H2o10 3_766 . 2_656 159.71 ?
Pb H1o5 H2o10 3_766 . 3_666 84.05 ?
Pb H1o5 H1o12 3_766 . 2_756 153.98 ?
Pb H1o5 H1o12 3_766 . 3_766 57.63 ?
O3 H1o5 O4 . . 1_656 125.6(11) ?
O3 H1o5 O4 . . 4_666 125.6(11) ?
O3 H1o5 O5 . . . 90(5) ?
O3 H1o5 O6 . . 1_656 140(3) ?
O3 H1o5 O10 . . 2_656 64.0(11) ?
O3 H1o5 O10 . . 3_666 64.0(11) ?
O3 H1o5 O12 . . 2_756 76.4(10) ?
O3 H1o5 O12 . . 3_766 76.4(10) ?
O3 H1o5 H2o5 . . . 55(4) ?
O3 H1o5 H1o10 . . 2_656 70.16 ?
O3 H1o5 H1o10 . . 3_666 70.16 ?
O3 H1o5 H2o10 . . 2_656 57.28 ?
O3 H1o5 H2o10 . . 3_666 57.28 ?
O3 H1o5 H1o12 . . 2_756 72.26 ?
O3 H1o5 H1o12 . . 3_766 72.26 ?
O4 H1o5 O4 1_656 . 4_666 100(3) ?
O4 H1o5 O5 1_656 . . 106(3) ?
O4 H1o5 O6 1_656 . 1_656 74.4(12) ?
O4 H1o5 O10 1_656 . 2_656 118(3) ?
O4 H1o5 O10 1_656 . 3_666 69.2(11) ?
O4 H1o5 O12 1_656 . 2_756 152(3) ?
O4 H1o5 O12 1_656 . 3_766 53.01(17) ?
O4 H1o5 H2o5 1_656 . . 124(2) ?
O4 H1o5 H1o10 1_656 . 2_656 105.33 ?
O4 H1o5 H1o10 1_656 . 3_666 70.16 ?
O4 H1o5 H2o10 1_656 . 2_656 134.1 ?
O4 H1o5 H2o10 1_656 . 3_666 70.04 ?
O4 H1o5 H1o12 1_656 . 2_756 146.98 ?
O4 H1o5 H1o12 1_656 . 3_766 53.87 ?
O4 H1o5 O5 4_666 . . 106(3) ?
O4 H1o5 O6 4_666 . 1_656 74.4(12) ?
O4 H1o5 O10 4_666 . 2_656 69.2(11) ?
O4 H1o5 O10 4_666 . 3_666 118(3) ?
O4 H1o5 O12 4_666 . 2_756 53.01(17) ?
O4 H1o5 O12 4_666 . 3_766 152(3) ?
O4 H1o5 H2o5 4_666 . . 124(2) ?
O4 H1o5 H1o10 4_666 . 2_656 70.16 ?
O4 H1o5 H1o10 4_666 . 3_666 105.33 ?
O4 H1o5 H2o10 4_666 . 2_656 70.04 ?
O4 H1o5 H2o10 4_666 . 3_666 134.1 ?
O4 H1o5 H1o12 4_666 . 2_756 53.87 ?
O4 H1o5 H1o12 4_666 . 3_766 146.98 ?
O5 H1o5 O6 . . 1_656 50(4) ?
O5 H1o5 O10 . . 2_656 136(4) ?
O5 H1o5 O10 . . 3_666 136(4) ?
O5 H1o5 O12 . . 2_756 89.0(19) ?
O5 H1o5 O12 . . 3_766 89.0(19) ?
O5 H1o5 H2o5 . . . 35(5) ?
O5 H1o5 H1o10 . . 2_656 148.7 ?
O5 H1o5 H1o10 . . 3_666 148.7 ?
O5 H1o5 H2o10 . . 2_656 119.97 ?
O5 H1o5 H2o10 . . 3_666 119.97 ?
O5 H1o5 H1o12 . . 2_756 101.1 ?
O5 H1o5 H1o12 . . 3_766 101.1 ?
O6 H1o5 O10 1_656 . 2_656 142.9(13) ?
O6 H1o5 O10 1_656 . 3_666 142.9(13) ?
O6 H1o5 O12 1_656 . 2_756 99.7(10) ?
O6 H1o5 O12 1_656 . 3_766 99.7(10) ?
O6 H1o5 H2o5 1_656 . . 85(4) ?
O6 H1o5 H1o10 1_656 . 2_656 143.95 ?
O6 H1o5 H1o10 1_656 . 3_666 143.95 ?
O6 H1o5 H2o10 1_656 . 2_656 137.28 ?
O6 H1o5 H2o10 1_656 . 3_666 137.28 ?
O6 H1o5 H1o12 1_656 . 2_756 110.92 ?
O6 H1o5 H1o12 1_656 . 3_766 110.92 ?
O10 H1o5 O10 2_656 . 3_666 65.4(13) ?
O10 H1o5 O12 2_656 . 2_756 52.1(4) ?
O10 H1o5 O12 2_656 . 3_766 115.7(15) ?
O10 H1o5 H2o5 2_656 . . 109(4) ?
O10 H1o5 H1o10 2_656 . 2_656 12.79 ?
O10 H1o5 H1o10 2_656 . 3_666 56.69 ?
O10 H1o5 H2o10 2_656 . 2_656 15.98 ?
O10 H1o5 H2o10 2_656 . 3_666 76.73 ?
O10 H1o5 H1o12 2_656 . 2_756 39.15 ?
O10 H1o5 H1o12 2_656 . 3_766 103.41 ?
O10 H1o5 O12 3_666 . 2_756 115.7(15) ?
O10 H1o5 O12 3_666 . 3_766 52.1(4) ?
O10 H1o5 H2o5 3_666 . . 109(4) ?
O10 H1o5 H1o10 3_666 . 2_656 56.69 ?
O10 H1o5 H1o10 3_666 . 3_666 12.79 ?
O10 H1o5 H2o10 3_666 . 2_656 76.73 ?
O10 H1o5 H2o10 3_666 . 3_666 15.98 ?
O10 H1o5 H1o12 3_666 . 2_756 103.41 ?
O10 H1o5 H1o12 3_666 . 3_766 39.15 ?
O12 H1o5 O12 2_756 . 3_766 153(2) ?
O12 H1o5 H2o5 2_756 . . 81.3(15) ?
O12 H1o5 H1o10 2_756 . 2_656 63.41 ?
O12 H1o5 H1o10 2_756 . 3_666 108.6 ?
O12 H1o5 H2o10 2_756 . 2_656 39.05 ?
O12 H1o5 H2o10 2_756 . 3_666 122.7 ?
O12 H1o5 H1o12 2_756 . 2_756 12.92 ?
O12 H1o5 H1o12 2_756 . 3_766 146.94 ?
O12 H1o5 H2o5 3_766 . . 81.3(15) ?
O12 H1o5 H1o10 3_766 . 2_656 108.6 ?
O12 H1o5 H1o10 3_766 . 3_666 63.41 ?
O12 H1o5 H2o10 3_766 . 2_656 122.7 ?
O12 H1o5 H2o10 3_766 . 3_666 39.05 ?
O12 H1o5 H1o12 3_766 . 2_756 146.94 ?
O12 H1o5 H1o12 3_766 . 3_766 12.92 ?
H2o5 H1o5 H1o10 . . 2_656 120.06 ?
H2o5 H1o5 H1o10 . . 3_666 120.06 ?
H2o5 H1o5 H2o10 . . 2_656 95.44 ?
H2o5 H1o5 H2o10 . . 3_666 95.44 ?
H2o5 H1o5 H1o12 . . 2_756 88.89 ?
H2o5 H1o5 H1o12 . . 3_766 88.89 ?
H1o10 H1o5 H1o10 2_656 . 3_666 46.46 ?
H1o10 H1o5 H2o10 2_656 . 2_656 28.76 ?
H1o10 H1o5 H2o10 2_656 . 3_666 69.99 ?
H1o10 H1o5 H1o12 2_656 . 2_756 50.55 ?
H1o10 H1o5 H1o12 2_656 . 3_766 95.76 ?
H1o10 H1o5 H2o10 3_666 . 2_656 69.99 ?
H1o10 H1o5 H2o10 3_666 . 3_666 28.76 ?
H1o10 H1o5 H1o12 3_666 . 2_756 95.76 ?
H1o10 H1o5 H1o12 3_666 . 3_766 50.55 ?
H2o10 H1o5 H2o10 2_656 . 3_666 85.31 ?
H2o10 H1o5 H1o12 2_656 . 2_756 26.79 ?
H2o10 H1o5 H1o12 2_656 . 3_766 111.81 ?
H2o10 H1o5 H1o12 3_666 . 2_756 111.81 ?
H2o10 H1o5 H1o12 3_666 . 3_766 26.79 ?
H1o12 H1o5 H1o12 2_756 . 3_766 137.76 ?
Pb H2o5 Pb 2_756 . 3_766 111(2) ?
Pb H2o5 O1 2_756 . . 107.2(11) ?
Pb H2o5 O3 2_756 . . 124.4(10) ?
Pb H2o5 O5 2_756 . . 69(2) ?
Pb H2o5 O7 2_756 . 1_655 118(3) ?
Pb H2o5 O7 2_756 . 4_665 51.5(8) ?
Pb H2o5 H1o5 2_756 . . 87.1(16) ?
Pb H2o5 H1o10 2_756 . 2_656 92.26 ?
Pb H2o5 H1o10 2_756 . 3_666 121.04 ?
Pb H2o5 H2o10 2_756 . 2_656 81.06 ?
Pb H2o5 H2o10 2_756 . 3_666 145.83 ?
Pb H2o5 H1o12 2_756 . 2_756 56.96 ?
Pb H2o5 H1o12 2_756 . 3_766 151.95 ?
Pb H2o5 O1 3_766 . . 107.2(11) ?
Pb H2o5 O3 3_766 . . 124.4(10) ?
Pb H2o5 O5 3_766 . . 69(2) ?
Pb H2o5 O7 3_766 . 1_655 51.5(8) ?
Pb H2o5 O7 3_766 . 4_665 118(3) ?
Pb H2o5 H1o5 3_766 . . 87.1(16) ?
Pb H2o5 H1o10 3_766 . 2_656 121.04 ?
Pb H2o5 H1o10 3_766 . 3_666 92.26 ?
Pb H2o5 H2o10 3_766 . 2_656 145.83 ?
Pb H2o5 H2o10 3_766 . 3_666 81.06 ?
Pb H2o5 H1o12 3_766 . 2_756 151.95 ?
Pb H2o5 H1o12 3_766 . 3_766 56.96 ?
O1 H2o5 O3 . . . 57.6(4) ?
O1 H2o5 O5 . . . 171(7) ?
O1 H2o5 O7 . . 1_655 56.0(5) ?
O1 H2o5 O7 . . 4_665 56.0(5) ?
O1 H2o5 H1o5 . . . 154(5) ?
O1 H2o5 H1o10 . . 2_656 116.34 ?
O1 H2o5 H1o10 . . 3_666 116.34 ?
O1 H2o5 H2o10 . . 2_656 98.59 ?
O1 H2o5 H2o10 . . 3_666 98.59 ?
O1 H2o5 H1o12 . . 2_756 100.78 ?
O1 H2o5 H1o12 . . 3_766 100.78 ?
O3 H2o5 O5 . . . 131(7) ?
O3 H2o5 O7 . . 1_655 96.8(5) ?
O3 H2o5 O7 . . 4_665 96.8(5) ?
O3 H2o5 H1o5 . . . 96(5) ?
O3 H2o5 H1o10 . . 2_656 61.37 ?
O3 H2o5 H1o10 . . 3_666 61.37 ?
O3 H2o5 H2o10 . . 2_656 54.08 ?
O3 H2o5 H2o10 . . 3_666 54.08 ?
O3 H2o5 H1o12 . . 2_756 72.99 ?
O3 H2o5 H1o12 . . 3_766 72.99 ?
O5 H2o5 O7 . . 1_655 118(4) ?
O5 H2o5 O7 . . 4_665 118(4) ?
O5 H2o5 H1o5 . . . 35(4) ?
O5 H2o5 H1o10 . . 2_656 72.05 ?
O5 H2o5 H1o10 . . 3_666 72.05 ?
O5 H2o5 H2o10 . . 2_656 88.48 ?
O5 H2o5 H2o10 . . 3_666 88.48 ?
O5 H2o5 H1o12 . . 2_756 83.49 ?
O5 H2o5 H1o12 . . 3_766 83.49 ?
O7 H2o5 O7 1_655 . 4_665 83.4(18) ?
O7 H2o5 H1o5 1_655 . . 136.1(9) ?
O7 H2o5 H1o10 1_655 . 2_656 149.31 ?
O7 H2o5 H1o10 1_655 . 3_666 118.41 ?
O7 H2o5 H2o10 1_655 . 2_656 150.53 ?
O7 H2o5 H2o10 1_655 . 3_666 94.46 ?
O7 H2o5 H1o12 1_655 . 2_756 155.58 ?
O7 H2o5 H1o12 1_655 . 3_766 76.03 ?
O7 H2o5 H1o5 4_665 . . 136.1(9) ?
O7 H2o5 H1o10 4_665 . 2_656 118.41 ?
O7 H2o5 H1o10 4_665 . 3_666 149.31 ?
O7 H2o5 H2o10 4_665 . 2_656 94.46 ?
O7 H2o5 H2o10 4_665 . 3_666 150.53 ?
O7 H2o5 H1o12 4_665 . 2_756 76.03 ?
O7 H2o5 H1o12 4_665 . 3_766 155.58 ?
H1o5 H2o5 H1o10 . . 2_656 39.3 ?
H1o5 H2o5 H1o10 . . 3_666 39.3 ?
H1o5 H2o5 H2o10 . . 2_656 61.06 ?
H1o5 H2o5 H2o10 . . 3_666 61.06 ?
H1o5 H2o5 H1o12 . . 2_756 68.05 ?
H1o5 H2o5 H1o12 . . 3_766 68.05 ?
H1o10 H2o5 H1o10 2_656 . 3_666 33.55 ?
H1o10 H2o5 H2o10 2_656 . 2_656 24.79 ?
H1o10 H2o5 H2o10 2_656 . 3_666 55.67 ?
H1o10 H2o5 H1o12 2_656 . 2_756 43.35 ?
H1o10 H2o5 H1o12 2_656 . 3_766 76.84 ?
H1o10 H2o5 H2o10 3_666 . 2_656 55.67 ?
H1o10 H2o5 H2o10 3_666 . 3_666 24.79 ?
H1o10 H2o5 H1o12 3_666 . 2_756 76.84 ?
H1o10 H2o5 H1o12 3_666 . 3_766 43.35 ?
H2o10 H2o5 H2o10 2_656 . 3_666 73.12 ?
H2o10 H2o5 H1o12 2_656 . 2_756 24.45 ?
H2o10 H2o5 H1o12 2_656 . 3_766 96.93 ?
H2o10 H2o5 H1o12 3_666 . 2_756 96.93 ?
H2o10 H2o5 H1o12 3_666 . 3_766 24.45 ?
H1o12 H2o5 H1o12 2_756 . 3_766 119.86 ?
Pb H1o10 O1 . . 2_645 109.31 ?
Pb H1o10 O3 . . 2_646 118.1 ?
Pb H1o10 O4 . . 3_565 118.45 ?
Pb H1o10 O5 . . 2_646 166.07 ?
Pb H1o10 O6 . . 2_645 66.41 ?
Pb H1o10 O10 . . . 47.02 ?
Pb H1o10 O10 . . 4_555 112.48 ?
Pb H1o10 O11 . . 3_665 75.15 ?
Pb H1o10 O12 . . 1_455 98.64 ?
Pb H1o10 H1o5 . . 2_646 173.64 ?
Pb H1o10 H2o5 . . 2_646 154.88 ?
Pb H1o10 H1o10 . . 4_555 118.98 ?
Pb H1o10 H2o10 . . . 77.02 ?
Pb H1o10 H2o10 . . 4_555 121.33 ?
Pb H1o10 H1o12 . . 1_455 92.74 ?
O1 H1o10 O3 2_645 . 2_646 130.44 ?
O1 H1o10 O4 2_645 . 3_565 54.8 ?
O1 H1o10 O5 2_645 . 2_646 80.84 ?
O1 H1o10 O6 2_645 . 2_645 55.87 ?
O1 H1o10 O10 2_645 . . 139.71 ?
O1 H1o10 O10 2_645 . 4_555 84.28 ?
O1 H1o10 O11 2_645 . 3_665 43.32 ?
O1 H1o10 O12 2_645 . 1_455 109.5 ?
O1 H1o10 H1o5 2_645 . 2_646 74.33 ?
O1 H1o10 H2o5 2_645 . 2_646 94.95 ?
O1 H1o10 H1o10 2_645 . 4_555 73.97 ?
O1 H1o10 H2o10 2_645 . . 142.2 ?
O1 H1o10 H2o10 2_645 . 4_555 90.47 ?
O1 H1o10 H1o12 2_645 . 1_455 112.92 ?
O3 H1o10 O4 2_646 . 3_565 109.06 ?
O3 H1o10 O5 2_646 . 2_646 55.61 ?
O3 H1o10 O6 2_646 . 2_645 133.64 ?
O3 H1o10 O10 2_646 . . 86.58 ?
O3 H1o10 O10 2_646 . 4_555 65.52 ?
O3 H1o10 O11 2_646 . 3_665 162.62 ?
O3 H1o10 O12 2_646 . 1_455 77.76 ?
O3 H1o10 H1o5 2_646 . 2_646 59.99 ?
O3 H1o10 H2o5 2_646 . 2_646 41.54 ?
O3 H1o10 H1o10 2_646 . 4_555 71.31 ?
O3 H1o10 H2o10 2_646 . . 66.33 ?
O3 H1o10 H2o10 2_646 . 4_555 53.35 ?
O3 H1o10 H1o12 2_646 . 1_455 79.43 ?
O4 H1o10 O5 3_565 . 2_646 59.03 ?
O4 H1o10 O6 3_565 . 2_645 106.27 ?
O4 H1o10 O10 3_565 . . 103.24 ?
O4 H1o10 O10 3_565 . 4_555 122.1 ?
O4 H1o10 O11 3_565 . 3_665 53.57 ?
O4 H1o10 O12 3_565 . 1_455 54.88 ?
O4 H1o10 H1o5 3_565 . 2_646 58.96 ?
O4 H1o10 H2o5 3_565 . 2_646 70.28 ?
O4 H1o10 H1o10 3_565 . 4_555 111.84 ?
O4 H1o10 H2o10 3_565 . . 88.82 ?
O4 H1o10 H2o10 3_565 . 4_555 117.97 ?
O4 H1o10 H1o12 3_565 . 1_455 58.89 ?
O5 H1o10 O6 2_646 . 2_645 127.37 ?
O5 H1o10 O10 2_646 . . 119.11 ?
O5 H1o10 O10 2_646 . 4_555 77.3 ?
O5 H1o10 O11 2_646 . 3_665 108.78 ?
O5 H1o10 O12 2_646 . 1_455 68.42 ?
O5 H1o10 H1o5 2_646 . 2_646 7.79 ?
O5 H1o10 H2o5 2_646 . 2_646 14.46 ?
O5 H1o10 H1o10 2_646 . 4_555 72.37 ?
O5 H1o10 H2o10 2_646 . . 89.12 ?
O5 H1o10 H2o10 2_646 . 4_555 66.63 ?
O5 H1o10 H1o12 2_646 . 1_455 74.19 ?
O6 H1o10 O10 2_645 . . 113.4 ?
O6 H1o10 O10 2_645 . 4_555 70.61 ?
O6 H1o10 O11 2_645 . 3_665 60.4 ?
O6 H1o10 O12 2_645 . 1_455 148.46 ?
O6 H1o10 H1o5 2_645 . 2_646 119.57 ?
O6 H1o10 H2o5 2_645 . 2_646 136.52 ?
O6 H1o10 H1o10 2_645 . 4_555 68.23 ?
O6 H1o10 H2o10 2_645 . . 143.37 ?
O6 H1o10 H2o10 2_645 . 4_555 83.81 ?
O6 H1o10 H1o12 2_645 . 1_455 145.96 ?
O10 H1o10 O10 . . 4_555 131.97 ?
O10 H1o10 O11 . . 3_665 96.51 ?
O10 H1o10 O12 . . 1_455 57.12 ?
O10 H1o10 H1o5 . . 2_646 126.88 ?
O10 H1o10 H2o5 . . 2_646 109.37 ?
O10 H1o10 H1o10 . . 4_555 142.95 ?
O10 H1o10 H2o10 . . . 30 ?
O10 H1o10 H2o10 . . 4_555 128.92 ?
O10 H1o10 H1o12 . . 1_455 51.24 ?
O10 H1o10 O11 4_555 . 3_665 121.92 ?
O10 H1o10 O12 4_555 . 1_455 139.77 ?
O10 H1o10 H1o5 4_555 . 2_646 72.72 ?
O10 H1o10 H2o5 4_555 . 2_646 75.45 ?
O10 H1o10 H1o10 4_555 . 4_555 10.98 ?
O10 H1o10 H2o10 4_555 . . 129 ?
O10 H1o10 H2o10 4_555 . 4_555 13.29 ?
O10 H1o10 H1o12 4_555 . 1_455 143.36 ?
O11 H1o10 O12 3_665 . 1_455 89.52 ?
O11 H1o10 H1o5 3_665 . 2_646 105.53 ?
O11 H1o10 H2o5 3_665 . 2_646 122.21 ?
O11 H1o10 H1o10 3_665 . 4_555 113.54 ?
O11 H1o10 H2o10 3_665 . . 109.03 ?
O11 H1o10 H2o10 3_665 . 4_555 131.59 ?
O11 H1o10 H1o12 3_665 . 1_455 89.15 ?
O12 H1o10 H1o5 1_455 . 2_646 75.1 ?
O12 H1o10 H2o5 1_455 . 2_646 66.05 ?
O12 H1o10 H1o10 1_455 . 4_555 139.27 ?
O12 H1o10 H2o10 1_455 . . 34.33 ?
O12 H1o10 H2o10 1_455 . 4_555 126.5 ?
O12 H1o10 H1o12 1_455 . 1_455 6.02 ?
H1o5 H1o10 H2o5 2_646 . 2_646 20.65 ?
H1o5 H1o10 H1o10 2_646 . 4_555 66.77 ?
H1o5 H1o10 H2o10 2_646 . . 96.9 ?
H1o5 H1o10 H2o10 2_646 . 4_555 63.12 ?
H1o5 H1o10 H1o12 2_646 . 1_455 80.97 ?
H2o5 H1o10 H1o10 2_646 . 4_555 73.23 ?
H2o5 H1o10 H2o10 2_646 . . 79.8 ?
H2o5 H1o10 H2o10 2_646 . 4_555 63.08 ?
H2o5 H1o10 H1o12 2_646 . 1_455 71.17 ?
H1o10 H1o10 H2o10 4_555 . . 137.05 ?
H1o10 H1o10 H2o10 4_555 . 4_555 18.27 ?
H1o10 H1o10 H1o12 4_555 . 1_455 144.16 ?
H2o10 H1o10 H2o10 . . 4_555 118.78 ?
H2o10 H1o10 H1o12 . . 1_455 29.93 ?
H2o10 H1o10 H1o12 4_555 . 1_455 130.09 ?
Pb H2o10 O3 . . 2_646 126.23 ?
Pb H2o10 O4 . . 3_565 109.91 ?
Pb H2o10 O5 . . 2_646 143.27 ?
Pb H2o10 O7 . . 3_666 44.5 ?
Pb H2o10 O8 . . 3_666 97 ?
Pb H2o10 O9 . . . 43.65 ?
Pb H2o10 O10 . . . 47.02 ?
Pb H2o10 O12 . . 1_455 128.16 ?
Pb H2o10 H1o5 . . 2_646 131.32 ?
Pb H2o10 H2o5 . . 2_646 150.78 ?
Pb H2o10 H1o10 . . . 77.02 ?
Pb H2o10 H1o10 . . 4_555 89.54 ?
Pb H2o10 H1o12 . . 1_455 122.21 ?
Pb H2o10 H2o12 . . 1_455 118.26 ?
O3 H2o10 O4 2_646 . 3_565 107.05 ?
O3 H2o10 O5 2_646 . 2_646 53.75 ?
O3 H2o10 O7 2_646 . 3_666 88.38 ?
O3 H2o10 O8 2_646 . 3_666 62.25 ?
O3 H2o10 O9 2_646 . . 135.18 ?
O3 H2o10 O10 2_646 . . 103.77 ?
O3 H2o10 O12 2_646 . 1_455 103.84 ?
O3 H2o10 H1o5 2_646 . 2_646 57.4 ?
O3 H2o10 H2o5 2_646 . 2_646 41.72 ?
O3 H2o10 H1o10 2_646 . . 85.02 ?
O3 H2o10 H1o10 2_646 . 4_555 60.77 ?
O3 H2o10 H1o12 2_646 . 1_455 110.69 ?
O3 H2o10 H2o12 2_646 . 1_455 109.05 ?
O4 H2o10 O5 3_565 . 2_646 53.34 ?
O4 H2o10 O7 3_565 . 3_666 152.54 ?
O4 H2o10 O8 3_565 . 3_666 150.91 ?
O4 H2o10 O9 3_565 . . 117.18 ?
O4 H2o10 O10 3_565 . . 81.75 ?
O4 H2o10 O12 3_565 . 1_455 60.03 ?
O4 H2o10 H1o5 3_565 . 2_646 50.86 ?
O4 H2o10 H2o5 3_565 . 2_646 66.16 ?
O4 H2o10 H1o10 3_565 . . 64.92 ?
O4 H2o10 H1o10 3_565 . 4_555 79.22 ?
O4 H2o10 H1o12 3_565 . 1_455 55.45 ?
O4 H2o10 H2o12 3_565 . 1_455 72.88 ?
O5 H2o10 O7 2_646 . 3_666 137.43 ?
O5 H2o10 O8 2_646 . 3_666 109.41 ?
O5 H2o10 O9 2_646 . . 167.46 ?
O5 H2o10 O10 2_646 . . 96.27 ?
O5 H2o10 O12 2_646 . 1_455 75.66 ?
O5 H2o10 H1o5 2_646 . 2_646 11.95 ?
O5 H2o10 H2o5 2_646 . 2_646 13.9 ?
O5 H2o10 H1o10 2_646 . . 66.28 ?
O5 H2o10 H1o10 2_646 . 4_555 57.2 ?
O5 H2o10 H1o12 2_646 . 1_455 78.05 ?
O5 H2o10 H2o12 2_646 . 1_455 89.8 ?
O7 H2o10 O8 3_666 . 3_666 56.49 ?
O7 H2o10 O9 3_666 . . 54.97 ?
O7 H2o10 O10 3_666 . . 72.41 ?
O7 H2o10 O12 3_666 . 1_455 139.24 ?
O7 H2o10 H1o5 3_666 . 2_646 132.64 ?
O7 H2o10 H2o5 3_666 . 2_646 129.13 ?
O7 H2o10 H1o10 3_666 . . 94.88 ?
O7 H2o10 H1o10 3_666 . 4_555 89.39 ?
O7 H2o10 H1o12 3_666 . 1_455 140.32 ?
O7 H2o10 H2o12 3_666 . 1_455 124.19 ?
O8 H2o10 O9 3_666 . . 75.17 ?
O8 H2o10 O10 3_666 . . 126.19 ?
O8 H2o10 O12 3_666 . 1_455 94.83 ?
O8 H2o10 H1o5 3_666 . 2_646 117.32 ?
O8 H2o10 H2o5 3_666 . 2_646 95.52 ?
O8 H2o10 H1o10 3_666 . . 134.69 ?
O8 H2o10 H1o10 3_666 . 4_555 112.75 ?
O8 H2o10 H1o12 3_666 . 1_455 101.03 ?
O8 H2o10 H2o12 3_666 . 1_455 84.95 ?
O9 H2o10 O10 . . . 89.79 ?
O9 H2o10 O12 . . 1_455 92.49 ?
O9 H2o10 H1o5 . . 2_646 167.3 ?
O9 H2o10 H2o5 . . 2_646 165.23 ?
O9 H2o10 H1o10 . . . 119.31 ?
O9 H2o10 H1o10 . . 4_555 132.76 ?
O9 H2o10 H1o12 . . 1_455 89.68 ?
O9 H2o10 H2o12 . . 1_455 78.85 ?
O10 H2o10 O12 . . 1_455 137.89 ?
O10 H2o10 H1o5 . . 2_646 84.33 ?
O10 H2o10 H2o5 . . 2_646 104.99 ?
O10 H2o10 H1o10 . . . 30 ?
O10 H2o10 H1o10 . . 4_555 46.67 ?
O10 H2o10 H1o12 . . 1_455 130.77 ?
O10 H2o10 H2o12 . . 1_455 143.04 ?
O12 H2o10 H1o5 1_455 . 2_646 84.46 ?
O12 H2o10 H2o5 1_455 . 2_646 76.66 ?
O12 H2o10 H1o10 1_455 . . 124.46 ?
O12 H2o10 H1o10 1_455 . 4_555 130.66 ?
O12 H2o10 H1o12 1_455 . 1_455 7.69 ?
O12 H2o10 H2o12 1_455 . 1_455 15.17 ?
H1o5 H2o10 H2o5 2_646 . 2_646 23.5 ?
H1o5 H2o10 H1o10 2_646 . . 54.34 ?
H1o5 H2o10 H1o10 2_646 . 4_555 46.88 ?
H1o5 H2o10 H1o12 2_646 . 1_455 85.71 ?
H1o5 H2o10 H2o12 2_646 . 1_455 99.22 ?
H2o5 H2o10 H1o10 2_646 . . 75.4 ?
H2o5 H2o10 H1o10 2_646 . 4_555 61.25 ?
H2o5 H2o10 H1o12 2_646 . 1_455 80.76 ?
H2o5 H2o10 H2o12 2_646 . 1_455 89.05 ?
H1o10 H2o10 H1o10 . . 4_555 24.68 ?
H1o10 H2o10 H1o12 . . 1_455 120.37 ?
H1o10 H2o10 H2o12 . . 1_455 137.79 ?
H1o10 H2o10 H1o12 4_555 . 1_455 130.26 ?
H1o10 H2o10 H2o12 4_555 . 1_455 145.76 ?
H1o12 H2o10 H2o12 1_455 . 1_455 17.49 ?
Pb H1o12 O3 . . 2_746 89.83 ?
Pb H1o12 O4 . . 3_665 58.57 ?
Pb H1o12 O5 . . 2_746 50.93 ?
Pb H1o12 O10 . . 1_655 126.74 ?
Pb H1o12 O12 . . . 46.66 ?
Pb H1o12 O12 . . 3_765 91.02 ?
Pb H1o12 O13 . . 3_766 104.57 ?
Pb H1o12 H1o5 . . 2_746 62.17 ?
Pb H1o12 H2o5 . . 2_746 54.86 ?
Pb H1o12 H1o10 . . 1_655 108.95 ?
Pb H1o12 H2o10 . . 1_655 128.64 ?
Pb H1o12 H1o12 . . 3_765 81.26 ?
Pb H1o12 H2o12 . . . 76.66 ?
Pb H1o12 H2o12 . . 3_765 86.31 ?
O3 H1o12 O4 2_746 . 3_665 100.77 ?
O3 H1o12 O5 2_746 . 2_746 48.55 ?
O3 H1o12 O10 2_746 . 1_655 59.45 ?
O3 H1o12 O12 2_746 . . 113.94 ?
O3 H1o12 O12 2_746 . 3_765 169.22 ?
O3 H1o12 O13 2_746 . 3_766 87.57 ?
O3 H1o12 H1o5 2_746 . 2_746 47.94 ?
O3 H1o12 H2o5 2_746 . 2_746 37.72 ?
O3 H1o12 H1o10 2_746 . 1_655 56.35 ?
O3 H1o12 H2o10 2_746 . 1_655 46.74 ?
O3 H1o12 H1o12 2_746 . 3_765 171.01 ?
O3 H1o12 H2o12 2_746 . . 123.02 ?
O3 H1o12 H2o12 2_746 . 3_765 154.13 ?
O4 H1o12 O5 3_665 . 2_746 57.01 ?
O4 H1o12 O10 3_665 . 1_655 83.91 ?
O4 H1o12 O12 3_665 . . 93.81 ?
O4 H1o12 O12 3_665 . 3_765 70.67 ?
O4 H1o12 O13 3_665 . 3_766 160.73 ?
O4 H1o12 H1o5 3_665 . 2_746 53.19 ?
O4 H1o12 H2o5 3_665 . 2_746 70.77 ?
O4 H1o12 H1o10 3_665 . 1_655 68.7 ?
O4 H1o12 H2o10 3_665 . 1_655 98.41 ?
O4 H1o12 H1o12 3_665 . 3_765 73.55 ?
O4 H1o12 H2o12 3_665 . . 116.57 ?
O4 H1o12 H2o12 3_665 . 3_765 55.8 ?
O5 H1o12 O10 2_746 . 1_655 77.74 ?
O5 H1o12 O12 2_746 . . 94.76 ?
O5 H1o12 O12 2_746 . 3_765 125.68 ?
O5 H1o12 O13 2_746 . 3_766 121.69 ?
O5 H1o12 H1o5 2_746 . 2_746 13.55 ?
O5 H1o12 H2o5 2_746 . 2_746 13.8 ?
O5 H1o12 H1o10 2_746 . 1_655 61.65 ?
O5 H1o12 H2o10 2_746 . 1_655 77.77 ?
O5 H1o12 H1o12 2_746 . 3_765 123.22 ?
O5 H1o12 H2o12 2_746 . . 122.97 ?
O5 H1o12 H2o12 2_746 . 3_765 112.16 ?
O10 H1o12 O12 1_655 . . 172.21 ?
O10 H1o12 O12 1_655 . 3_765 112.04 ?
O10 H1o12 O13 1_655 . 3_766 115.15 ?
O10 H1o12 H1o5 1_655 . 2_746 65.2 ?
O10 H1o12 H2o5 1_655 . 2_746 79.02 ?
O10 H1o12 H1o10 1_655 . 1_655 18.07 ?
O10 H1o12 H2o10 1_655 . 1_655 17.54 ?
O10 H1o12 H1o12 1_655 . 3_765 125.58 ?
O10 H1o12 H2o12 1_655 . . 156.09 ?
O10 H1o12 H2o12 1_655 . 3_765 103.36 ?
O12 H1o12 O12 . . 3_765 73.96 ?
O12 H1o12 O13 . . 3_766 66.92 ?
O12 H1o12 H1o5 . . 2_746 107.51 ?
O12 H1o12 H2o5 . . 2_746 93.19 ?
O12 H1o12 H1o10 . . 1_655 155.56 ?
O12 H1o12 H2o10 . . 1_655 158.81 ?
O12 H1o12 H1o12 . . 3_765 60.36 ?
O12 H1o12 H2o12 . . . 30 ?
O12 H1o12 H2o12 . . 3_765 81.28 ?
O12 H1o12 O13 3_765 . 3_766 102.61 ?
O12 H1o12 H1o5 3_765 . 2_746 123.85 ?
O12 H1o12 H2o5 3_765 . 2_746 138.22 ?
O12 H1o12 H1o10 3_765 . 1_655 113.38 ?
O12 H1o12 H2o10 3_765 . 1_655 126.5 ?
O12 H1o12 H1o12 3_765 . 3_765 13.6 ?
O12 H1o12 H2o12 3_765 . . 67.56 ?
O12 H1o12 H2o12 3_765 . 3_765 15.57 ?
O13 H1o12 H1o5 3_766 . 2_746 130.41 ?
O13 H1o12 H2o5 3_766 . 2_746 108.51 ?
O13 H1o12 H1o10 3_766 . 1_655 129.4 ?
O13 H1o12 H2o10 3_766 . 1_655 99.91 ?
O13 H1o12 H1o12 3_766 . 3_765 95.82 ?
O13 H1o12 H2o12 3_766 . . 45.79 ?
O13 H1o12 H2o12 3_766 . 3_765 118.17 ?
H1o5 H1o12 H2o5 2_746 . 2_746 23.05 ?
H1o5 H1o12 H1o10 2_746 . 1_655 48.49 ?
H1o5 H1o12 H2o10 2_746 . 1_655 67.49 ?
H1o5 H1o12 H1o12 2_746 . 3_765 125.27 ?
H1o5 H1o12 H2o12 2_746 . . 136.34 ?
H1o5 H1o12 H2o12 2_746 . 3_765 108.78 ?
H2o5 H1o12 H1o10 2_746 . 1_655 65.48 ?
H2o5 H1o12 H2o10 2_746 . 1_655 74.79 ?
H2o5 H1o12 H1o12 2_746 . 3_765 133.47 ?
H2o5 H1o12 H2o12 2_746 . . 118.04 ?
H2o5 H1o12 H2o12 2_746 . 3_765 125.53 ?
H1o10 H1o12 H2o10 1_655 . 1_655 29.71 ?
H1o10 H1o12 H1o12 1_655 . 3_765 125.57 ?
H1o10 H1o12 H2o12 1_655 . . 174.12 ?
H1o10 H1o12 H2o12 1_655 . 3_765 100.97 ?
H2o10 H1o12 H1o12 1_655 . 3_765 140 ?
H2o10 H1o12 H2o12 1_655 . . 144.9 ?
H2o10 H1o12 H2o12 1_655 . 3_765 119.9 ?
H1o12 H1o12 H2o12 3_765 . . 56.14 ?
H1o12 H1o12 H2o12 3_765 . 3_765 24.74 ?
H2o12 H1o12 H2o12 . . 3_765 80.88 ?
U1 H2o12 Pb 1_655 . . 141.52 ?
U1 H2o12 As 1_655 . . 71.14 ?
U1 H2o12 As 1_655 . 3_766 66.72 ?
U1 H2o12 P 1_655 . . 71.14 ?
U1 H2o12 P 1_655 . 3_766 66.72 ?
U1 H2o12 O4 1_655 . 1_655 34.05 ?
U1 H2o12 O9 1_655 . . 95.38 ?
U1 H2o12 O10 1_655 . 1_655 126.31 ?
U1 H2o12 O11 1_655 . . 44.27 ?
U1 H2o12 O12 1_655 . . 168.23 ?
U1 H2o12 O12 1_655 . 3_765 97.66 ?
U1 H2o12 O13 1_655 . 3_766 47.11 ?
U1 H2o12 H2o10 1_655 . 1_655 124.28 ?
U1 H2o12 H1o12 1_655 . . 140.49 ?
U1 H2o12 H1o12 1_655 . 3_765 91.67 ?
U1 H2o12 H2o12 1_655 . 3_765 113.55 ?
Pb H2o12 As . . . 70.98 ?
Pb H2o12 As . . 3_766 113.46 ?
Pb H2o12 P . . . 70.98 ?
Pb H2o12 P . . 3_766 113.46 ?
Pb H2o12 O4 . . 1_655 139.96 ?
Pb H2o12 O9 . . . 46.25 ?
Pb H2o12 O10 . . 1_655 90.61 ?
Pb H2o12 O11 . . . 97.25 ?
Pb H2o12 O12 . . . 46.66 ?
Pb H2o12 O12 . . 3_765 95.3 ?
Pb H2o12 O13 . . 3_766 128.14 ?
Pb H2o12 H2o10 . . 1_655 90.54 ?
Pb H2o12 H1o12 . . . 76.66 ?
Pb H2o12 H1o12 . . 3_765 90.5 ?
Pb H2o12 H2o12 . . 3_765 84.1 ?
As H2o12 As . . 3_766 81.24 ?
As H2o12 P . . . 0 ?
As H2o12 P . . 3_766 81.24 ?
As H2o12 O4 . . 1_655 89.9 ?
As H2o12 O9 . . . 28.09 ?
As H2o12 O10 . . 1_655 148.75 ?
As H2o12 O11 . . . 28.62 ?
As H2o12 O12 . . . 114.13 ?
As H2o12 O12 . . 3_765 119.99 ?
As H2o12 O13 . . 3_766 77.42 ?
As H2o12 H2o10 . . 1_655 141.83 ?
As H2o12 H1o12 . . . 140.43 ?
As H2o12 H1o12 . . 3_765 103.27 ?
As H2o12 H2o12 . . 3_765 126.21 ?
As H2o12 P 3_766 . . 81.24 ?
As H2o12 P 3_766 . 3_766 0 ?
As H2o12 O4 3_766 . 1_655 97.14 ?
As H2o12 O9 3_766 . . 103.87 ?
As H2o12 O10 3_766 . 1_655 83.54 ?
As H2o12 O11 3_766 . . 80.31 ?
As H2o12 O12 3_766 . . 103 ?
As H2o12 O12 3_766 . 3_765 149.31 ?
As H2o12 O13 3_766 . 3_766 19.66 ?
As H2o12 H2o10 3_766 . 1_655 75.96 ?
As H2o12 H1o12 3_766 . . 91.56 ?
As H2o12 H1o12 3_766 . 3_765 155.53 ?
As H2o12 H2o12 3_766 . 3_765 152.03 ?
P H2o12 P . . 3_766 81.24 ?
P H2o12 O4 . . 1_655 89.9 ?
P H2o12 O9 . . . 28.09 ?
P H2o12 O10 . . 1_655 148.75 ?
P H2o12 O11 . . . 28.62 ?
P H2o12 O12 . . . 114.13 ?
P H2o12 O12 . . 3_765 119.99 ?
P H2o12 O13 . . 3_766 77.42 ?
P H2o12 H2o10 . . 1_655 141.83 ?
P H2o12 H1o12 . . . 140.43 ?
P H2o12 H1o12 . . 3_765 103.27 ?
P H2o12 H2o12 . . 3_765 126.21 ?
P H2o12 O4 3_766 . 1_655 97.14 ?
P H2o12 O9 3_766 . . 103.87 ?
P H2o12 O10 3_766 . 1_655 83.54 ?
P H2o12 O11 3_766 . . 80.31 ?
P H2o12 O12 3_766 . . 103 ?
P H2o12 O12 3_766 . 3_765 149.31 ?
P H2o12 O13 3_766 . 3_766 19.66 ?
P H2o12 H2o10 3_766 . 1_655 75.96 ?
P H2o12 H1o12 3_766 . . 91.56 ?
P H2o12 H1o12 3_766 . 3_765 155.53 ?
P H2o12 H2o12 3_766 . 3_765 152.03 ?
O4 H2o12 O9 1_655 . . 103.23 ?
O4 H2o12 O10 1_655 . 1_655 119.06 ?
O4 H2o12 O11 1_655 . . 61.91 ?
O4 H2o12 O12 1_655 . . 150.51 ?
O4 H2o12 O12 1_655 . 3_765 63.62 ?
O4 H2o12 O13 1_655 . 3_766 77.89 ?
O4 H2o12 H2o10 1_655 . 1_655 122.76 ?
O4 H2o12 H1o12 1_655 . . 129.66 ?
O4 H2o12 H1o12 1_655 . 3_765 59.21 ?
O4 H2o12 H2o12 1_655 . 3_765 79.52 ?
O9 H2o12 O10 . . 1_655 135.97 ?
O9 H2o12 O11 . . . 51.15 ?
O9 H2o12 O12 . . . 92.68 ?
O9 H2o12 O12 . . 3_765 103.8 ?
O9 H2o12 O13 . . 3_766 104.34 ?
O9 H2o12 H2o10 . . 1_655 133.85 ?
O9 H2o12 H1o12 . . . 122.53 ?
O9 H2o12 H1o12 . . 3_765 88.89 ?
O9 H2o12 H2o12 . . 3_765 103.92 ?
O10 H2o12 O11 1_655 . . 163.77 ?
O10 H2o12 O12 1_655 . . 44.01 ?
O10 H2o12 O12 1_655 . 3_765 85.78 ?
O10 H2o12 O13 1_655 . 3_766 96.33 ?
O10 H2o12 H2o10 1_655 . 1_655 8.32 ?
O10 H2o12 H1o12 1_655 . . 14.18 ?
O10 H2o12 H1o12 1_655 . 3_765 101.88 ?
O10 H2o12 H2o12 1_655 . 3_765 74.32 ?
O11 H2o12 O12 . . . 142.5 ?
O11 H2o12 O12 . . 3_765 107.49 ?
O11 H2o12 O13 . . 3_766 67.66 ?
O11 H2o12 H2o10 . . 1_655 156.19 ?
O11 H2o12 H1o12 . . . 167.06 ?
O11 H2o12 H1o12 . . 3_765 92.27 ?
O11 H2o12 H2o12 . . 3_765 120.49 ?
O12 H2o12 O12 . . 3_765 88.71 ?
O12 H2o12 O13 . . 3_766 122.32 ?
O12 H2o12 H2o10 . . 1_655 44.96 ?
O12 H2o12 H1o12 . . . 30 ?
O12 H2o12 H1o12 . . 3_765 97.07 ?
O12 H2o12 H2o12 . . 3_765 72.57 ?
O12 H2o12 O13 3_765 . 3_766 136.37 ?
O12 H2o12 H2o10 3_765 . 1_655 94.07 ?
O12 H2o12 H1o12 3_765 . . 84.63 ?
O12 H2o12 H1o12 3_765 . 3_765 16.74 ?
O12 H2o12 H2o12 3_765 . 3_765 16.14 ?
O13 H2o12 H2o10 3_766 . 1_655 89.85 ?
O13 H2o12 H1o12 3_766 . . 106.9 ?
O13 H2o12 H1o12 3_766 . 3_765 137.02 ?
O13 H2o12 H2o12 3_766 . 3_765 147.08 ?
H2o10 H2o12 H1o12 1_655 . . 17.61 ?
H2o10 H2o12 H1o12 1_655 . 3_765 110.19 ?
H2o10 H2o12 H2o12 1_655 . 3_765 82.58 ?
H1o12 H2o12 H1o12 . . 3_765 99.12 ?
H1o12 H2o12 H2o12 . . 3_765 70.72 ?
H1o12 H2o12 H2o12 3_765 . 3_765 28.4 ?

loop_
_geom_bond_atom_site_label_1
_geom_bond_atom_site_label_2
_geom_bond_site_symmetry_1
_geom_bond_site_symmetry_2
_geom_bond_distance
_geom_bond_publ_flag
U1 O1 . 1_455 2.245(4) ?
U1 O2 . . 2.242(4) ?
U1 O4 . . 1.808(5) ?
U1 O7 . . 1.811(6) ?
U1 O8 . . 2.387(5) ?
U1 O11 . 1_455 2.366(5) ?
U1 O13 . 3_666 2.362(5) ?
U1 H2o12 . 1_455 3.2237 ?
U2 As . . 3.3996(9) ?
U2 As . 4_565 3.3996(9) ?
U2 P . . 3.3996(9) ?
U2 P . 4_565 3.3996(9) ?
U2 O1 . . 2.238(7) ?
U2 O2 . . 2.228(6) ?
U2 O3 . . 1.796(8) ?
U2 O6 . . 1.799(7) ?
U2 O8 . . 2.611(5) ?
U2 O8 . 4_565 2.611(5) ?
U2 O11 . . 2.638(5) ?
U2 O11 . 4_565 2.638(5) ?
Pb O4 . 3_665 2.835(6) ?
Pb O5 . 2_746 2.809(3) ?
Pb O6 . 2_645 3.169(4) ?
Pb O7 . 3_666 2.455(5) ?
Pb O9 . . 2.447(6) ?
Pb O9 . 3_665 2.664(5) ?
Pb O10 . . 2.670(7) ?
Pb O12 . . 2.585(5) ?
Pb H1o5 . 2_746 3.22(4) ?
Pb H2o5 . 2_746 3.00(4) ?
Pb H1o10 . . 3.1607 ?
Pb H2o10 . . 3.1607 ?
Pb H1o12 . . 3.0784 ?
Pb H2o12 . . 3.0784 ?
As P . . 0 ?
As O8 . . 1.629(6) ?
As O9 . . 1.617(5) ?
As O11 . . 1.640(5) ?
As O13 . . 1.589(5) ?
As H2o12 . . 3.4234 ?
As H2o12 . 3_766 3.4922 ?
P O8 . . 1.629(6) ?
P O9 . . 1.617(5) ?
P O11 . . 1.640(5) ?
P O13 . . 1.589(5) ?
P H2o12 . . 3.4234 ?
P H2o12 . 3_766 3.4922 ?
O1 O2 . 1_655 2.583(9) ?
O1 O3 . . 2.860(12) ?
O1 O4 . 1_655 2.950(8) ?
O1 O4 . 4_665 2.950(8) ?
O1 O6 . . 2.904(8) ?
O1 O7 . 1_655 2.864(7) ?
O1 O7 . 4_665 2.864(7) ?
O1 O11 . . 2.543(6) ?
O1 O11 . 4_565 2.543(6) ?
O1 H2o5 . . 3.345(18) ?
O1 H1o10 . 2_655 3.4246 ?
O1 H1o10 . 3_665 3.4246 ?
O2 O3 . . 2.886(8) ?
O2 O4 . . 2.939(6) ?
O2 O4 . 4_565 2.939(6) ?
O2 O6 . . 2.817(11) ?
O2 O7 . . 2.876(8) ?
O2 O7 . 4_565 2.876(8) ?
O2 O8 . . 2.540(5) ?
O2 O8 . 4_565 2.540(5) ?
O3 O5 . . 2.838(9) ?
O3 O8 . . 3.082(6) ?
O3 O8 . 4_565 3.082(6) ?
O3 O10 . 2_656 3.016(11) ?
O3 O10 . 3_666 3.016(11) ?
O3 O11 . . 3.267(9) ?
O3 O11 . 4_565 3.267(9) ?
O3 H1o5 . . 2.72(6) ?
O3 H2o5 . . 2.23(6) ?
O3 H1o10 . 2_656 2.9512 ?
O3 H1o10 . 3_666 2.9512 ?
O3 H2o10 . 2_656 2.7132 ?
O3 H2o10 . 3_666 2.7132 ?
O3 H1o12 . 2_756 3.4853 ?
O3 H1o12 . 3_766 3.4853 ?
O4 O5 . 1_454 2.977(8) ?
O4 O8 . . 2.896(6) ?
O4 O10 . 3_565 3.197(7) ?
O4 O11 . 1_455 2.914(9) ?
O4 O12 . 1_455 3.311(6) ?
O4 O12 . 3_665 2.847(8) ?
O4 O13 . 3_666 3.024(7) ?
O4 H1o5 . 1_454 2.65(5) ?
O4 H1o10 . 3_565 2.9077 ?
O4 H2o10 . 3_565 3.2097 ?
O4 H1o12 . 3_665 2.6721 ?
O4 H2o12 . 1_455 2.5728 ?
O5 O6 . 1_656 3.003(8) ?
O5 O7 . 1_655 3.055(9) ?
O5 O7 . 4_665 3.055(9) ?
O5 H1o5 . . 0.82(8) ?
O5 H2o5 . . 0.820(16) ?
O5 H1o10 . 2_656 3.1236 ?
O5 H1o10 . 3_666 3.1236 ?
O5 H2o10 . 2_656 3.4114 ?
O5 H2o10 . 3_666 3.4114 ?
O5 H1o12 . 2_756 3.415 ?
O5 H1o12 . 3_766 3.415 ?
O6 O8 . . 3.246(8) ?
O6 O8 . 4_565 3.246(8) ?
O6 O10 . 2_655 2.973(10) ?
O6 O10 . 3_665 2.973(10) ?
O6 O11 . . 3.127(6) ?
O6 O11 . 4_565 3.127(6) ?
O6 H1o5 . 1_454 3.46(5) ?
O6 H1o10 . 2_655 2.5508 ?
O6 H1o10 . 3_665 2.5508 ?
O7 O7 . 4_565 3.432(7) ?
O7 O8 . . 3.082(9) ?
O7 O9 . 3_666 3.097(7) ?
O7 O10 . 3_666 3.164(7) ?
O7 O11 . 1_455 3.026(6) ?
O7 O12 . 3_666 3.351(9) ?
O7 O13 . 3_666 2.861(7) ?
O7 H2o5 . 1_455 2.58(5) ?
O7 H2o10 . 3_666 3.3138 ?
O8 O9 . . 2.686(8) ?
O8 O11 . . 2.446(8) ?
O8 O13 . . 2.647(6) ?
O8 O13 . 3_666 2.991(7) ?
O8 H2o10 . 3_666 3.1955 ?
O9 O9 . 3_665 3.114(8) ?
O9 O10 . . 3.490(9) ?
O9 O11 . . 2.673(7) ?
O9 O12 . . 3.291(8) ?
O9 O13 . . 2.699(7) ?
O9 H2o10 . . 3.3949 ?
O9 H2o12 . . 3.1495 ?
O10 O10 . 4_555 3.201(11) ?
O10 O12 . 1_455 2.876(9) ?
O10 H1o5 . 2_646 2.96(5) ?
O10 H1o10 . . 0.82 ?
O10 H1o10 . 4_555 2.5937 ?
O10 H2o10 . . 0.82 ?
O10 H1o12 . 1_455 2.0611 ?
O10 H2o12 . 1_455 3.4085 ?
O11 O13 . . 2.664(8) ?
O11 O13 . 3_766 3.005(6) ?
O11 H1o10 . 3_665 3.4639 ?
O11 H2o12 . . 3.0388 ?
O12 O12 . 3_765 2.913(9) ?
O12 O13 . 3_766 2.746(8) ?
O12 H1o5 . 2_746 3.498(16) ?
O12 H1o10 . 1_655 3.2372 ?
O12 H2o10 . 1_655 2.2143 ?
O12 H1o12 . . 0.82 ?
O12 H1o12 . 3_765 3.0309 ?
O12 H2o12 . . 0.82 ?
O12 H2o12 . 3_765 2.8137 ?
O13 O13 . 3_766 3.383(7) ?
O13 H1o12 . 3_766 2.9619 ?
O13 H2o12 . 3_766 2.2188 ?
H1o5 H2o5 . . 1.34(10) ?
H1o5 H1o10 . 2_656 2.3981 ?
H1o5 H1o10 . 3_666 2.3981 ?
H1o5 H2o10 . 2_656 2.9302 ?
H1o5 H2o10 . 3_666 2.9302 ?
H1o5 H1o12 . 2_756 3.1629 ?
H1o5 H1o12 . 3_766 3.1629 ?
H2o5 H1o10 . 2_656 3.2774 ?
H2o5 H1o10 . 3_666 3.2774 ?
H2o5 H2o10 . 2_656 3.3332 ?
H2o5 H2o10 . 3_666 3.3332 ?
H2o5 H1o12 . 2_756 3.4094 ?
H2o5 H1o12 . 3_766 3.4094 ?
H1o10 H1o10 . 4_555 1.8918 ?
H1o10 H2o10 . . 1.4203 ?
H1o10 H2o10 . 4_555 3.0869 ?
H1o10 H1o12 . 1_455 2.4728 ?
H2o10 H1o12 . 1_455 1.4298 ?
H2o10 H2o12 . 1_455 2.7175 ?
H1o12 H1o12 . 3_765 3.3514 ?
H1o12 H2o12 . . 1.4203 ?
H1o12 H2o12 . 3_765 2.8187 ?
H2o12 H2o12 . 3_765 2.9484 ?

loop_
_geom_hbond_atom_site_label_D
_geom_hbond_atom_site_label_H
_geom_hbond_atom_site_label_A
_geom_hbond_site_symmetry_D
_geom_hbond_site_symmetry_H
_geom_hbond_site_symmetry_A
_geom_hbond_distance_DH
_geom_hbond_distance_HA
_geom_hbond_distance_DA
_geom_hbond_angle_DHA
_geom_hbond_publ_flag
O5 H1O5 O10 . . . 0.820(16) 2.96(6) 3.78(1) 136(4) ?
O5 H2o5 O3 . . . 0.820(16) 2.23(6) 2.838(9) 131(7) ?
O10 H1o10 O6 . . 2_645 0.82 2.55 2.973(10) 113.40 ?
O10 H2o10 O12 . . 1_455 0.82 2.21 2.876(9) 137.89 ?
O12 H1o12 O10 . . 1_655 0.82 2.06 2.876(9) 172.21 ?
O12 H2o12 O13 . . 3_766 0.82 2.22 2.746(8) 122.32 ?

loop_
_geom_torsion_atom_site_label_1
_geom_torsion_atom_site_label_2
_geom_torsion_atom_site_label_3
_geom_torsion_atom_site_label_4
_geom_torsion_site_symmetry_1
_geom_torsion_site_symmetry_2
_geom_torsion_site_symmetry_3
_geom_torsion_site_symmetry_4
_geom_torsion
_geom_torsion_publ_flag
? ? ? ? ? ? ? ? ? ?

loop_
_restr_angle_atom_site_label_1
_restr_angle_site_symmetry_1
_restr_angle_atom_site_label_2
_restr_angle_site_symmetry_2
_restr_angle_atom_site_label_3
_restr_angle_site_symmetry_3
_restr_angle_target
_restr_angle_target_weight_param
H1o5 . O5 . H2o5 . 109.47 0.01

loop_
_restr_distance_atom_site_label_1
_restr_distance_site_symmetry_1
_restr_distance_atom_site_label_2
_restr_distance_site_symmetry_2
_restr_distance_target
_restr_distance_target_weight_param
O5 . H1o5 . 0.82 0.01
O5 . H2o5 . 0.82 0.01

loop_
_twin_individual_id
_twin_individual_mass_fraction_refined
_twin_individual_twin_matrix_11
_twin_individual_twin_matrix_12
_twin_individual_twin_matrix_13
_twin_individual_twin_matrix_21
_twin_individual_twin_matrix_22
_twin_individual_twin_matrix_23
_twin_individual_twin_matrix_31
_twin_individual_twin_matrix_32
_twin_individual_twin_matrix_33
? ? ? ? ? ? ? ? ? ? ?
